data_7202487
loop_
_publ_author_name
'Andr\'es E. Goeta'
'Judith A. K. Howard'
'Andrew K. Hughes'
'Dermot O'Hare'
'Royston C. B. Copley'

_publ_section_title
;
 Structural?magnetic correlations on the first dinuclear spin crossover
 d4 system
;
_journal_issue 5
_journal_name_full 'Journal of Materials Chemistry'
_journal_page_first 485
_journal_paper_doi 10.1039/b612121g
_journal_volume 17
_journal_year 2007
_chemical_formula_sum 'C20 H30 Cr2 F6 P5 Sb'
_chemical_formula_weight 765.04
_chemical_name_systematic
;
\m~2~-\h^5^,\h^5^-cyclopentaphosphole)-bis
((\h^5^-pentamethyl-cyclopentadienyl)-chromium)
hexafluoroantimonate
;
_space_group_IT_number 70
_symmetry_cell_setting orthorhombic
_symmetry_space_group_name_Hall '-F 2uv 2vw'
_symmetry_space_group_name_H-M 'F d d d :2'
_atom_sites_solution_hydrogens geom
_atom_sites_solution_primary direct
_atom_sites_solution_secondary difmap
_audit_creation_method SHELXL-97
_cell_angle_alpha 90.00
_cell_angle_beta 90.00
_cell_angle_gamma 90.00
_cell_formula_units_Z 32
_cell_length_a 21.4775(5)
_cell_length_b 29.6112(7)
_cell_length_c 36.0527(9)
_cell_measurement_reflns_used 8350
_cell_measurement_temperature 270(2)
_cell_measurement_theta_max 30.44
_cell_measurement_theta_min 2.20
_cell_volume 22928.6(10)
_computing_cell_refinement 'SMART V5.625 (Bruker, 2003)'
_computing_data_collection 'SMART V5.625 (Bruker, 2003)'
_computing_data_reduction 'SAINT V6.28A (Bruker, 2003)'
_computing_molecular_graphics 'SHELXTL V6.12(Bruker, 2001)'
_computing_structure_refinement 'SHELXL-97 (Sheldrick, 1997)'
_computing_structure_solution 'SHELXS-97 (Sheldrick, 1990)'
_diffrn_ambient_temperature 270(2)
_diffrn_measured_fraction_theta_full 0.972
_diffrn_measured_fraction_theta_max 0.972
_diffrn_measurement_device_type 'Bruker APEX CCD Diffractometer'
_diffrn_measurement_method '\w scans'
_diffrn_radiation_monochromator graphite
_diffrn_radiation_source 'Bede Microsource X-ray Generator'
_diffrn_radiation_type MoK\a
_diffrn_radiation_wavelength 0.71073
_diffrn_reflns_av_R_equivalents 0.0209
_diffrn_reflns_av_sigmaI/netI 0.0186
_diffrn_reflns_limit_h_max 29
_diffrn_reflns_limit_h_min -30
_diffrn_reflns_limit_k_max 41
_diffrn_reflns_limit_k_min -41
_diffrn_reflns_limit_l_max 51
_diffrn_reflns_limit_l_min -46
_diffrn_reflns_number 43503
_diffrn_reflns_theta_full 30.46
_diffrn_reflns_theta_max 30.46
_diffrn_reflns_theta_min 1.30
_diffrn_standards_decay_% 0
_diffrn_standards_number 0
_exptl_absorpt_coefficient_mu 2.008
_exptl_absorpt_correction_T_max 0.619
_exptl_absorpt_correction_T_min 0.401
_exptl_absorpt_correction_type integration
_exptl_absorpt_process_details 'XPREP in SHELXTL'
_exptl_crystal_colour 'dark green'
_exptl_crystal_density_diffrn 1.773
_exptl_crystal_density_method 'not measured'
_exptl_crystal_description 'irregular block'
_exptl_crystal_F_000 12096
_exptl_crystal_size_max 0.60
_exptl_crystal_size_mid 0.52
_exptl_crystal_size_min 0.40
_refine_diff_density_max 0.894
_refine_diff_density_min -0.512
_refine_diff_density_rms 0.094
_refine_ls_extinction_method none
_refine_ls_goodness_of_fit_ref 1.067
_refine_ls_hydrogen_treatment constr
_refine_ls_matrix_type full
_refine_ls_number_parameters 404
_refine_ls_number_reflns 8483
_refine_ls_number_restraints 90
_refine_ls_restrained_S_all 1.064
_refine_ls_R_factor_all 0.0527
_refine_ls_R_factor_gt 0.0344
_refine_ls_shift/su_max 0.001
_refine_ls_shift/su_mean 0.000
_refine_ls_structure_factor_coef Fsqd
_refine_ls_weighting_details 'calc w=1/[\s^2^(Fo^2^)+(0.0574P)^2^+44.4574P] where P=(Fo^2^+2Fc^2^)/3'
_refine_ls_weighting_scheme calc
_refine_ls_wR_factor_gt 0.0924
_refine_ls_wR_factor_ref 0.1104
_reflns_number_gt 6364
_reflns_number_total 8483
_reflns_threshold_expression >2sigma(I)
_cod_data_source_file b612121g.txt
_cod_data_source_block 270k
_cod_original_sg_symbol_H-M Fddd
_cod_database_code 7202487

loop_
_symmetry_equiv_pos_as_xyz
'x, y, z'
'-x+3/4, -y+3/4, z'
'-x+3/4, y, -z+3/4'
'x, -y+3/4, -z+3/4'
'x, y+1/2, z+1/2'
'-x+3/4, -y+5/4, z+1/2'
'-x+3/4, y+1/2, -z+5/4'
'x, -y+5/4, -z+5/4'
'x+1/2, y, z+1/2'
'-x+5/4, -y+3/4, z+1/2'
'-x+5/4, y, -z+5/4'
'x+1/2, -y+3/4, -z+5/4'
'x+1/2, y+1/2, z'
'-x+5/4, -y+5/4, z'
'-x+5/4, y+1/2, -z+3/4'
'x+1/2, -y+5/4, -z+3/4'
'-x, -y, -z'
'x-3/4, y-3/4, -z'
'x-3/4, -y, z-3/4'
'-x, y-3/4, z-3/4'
'-x, -y+1/2, -z+1/2'
'x-3/4, y-1/4, -z+1/2'
'x-3/4, -y+1/2, z-1/4'
'-x, y-1/4, z-1/4'
'-x+1/2, -y, -z+1/2'
'x-1/4, y-3/4, -z+1/2'
'x-1/4, -y, z-1/4'
'-x+1/2, y-3/4, z-1/4'
'-x+1/2, -y+1/2, -z'
'x-1/4, y-1/4, -z'
'x-1/4, -y+1/2, z-3/4'
'-x+1/2, y-1/4, z-3/4'

loop_
_atom_site_label
_atom_site_type_symbol
_atom_site_fract_x
_atom_site_fract_y
_atom_site_fract_z
_atom_site_U_iso_or_equiv
_atom_site_adp_type
_atom_site_occupancy
_atom_site_symmetry_multiplicity
_atom_site_calc_flag
_atom_site_refinement_flags
_atom_site_disorder_assembly
_atom_site_disorder_group
Sb1 Sb 0.6250 0.1250 0.010518(8) 0.05441(9) Uani 1 2 d S . .
F1A F 0.6881(4) 0.1024(4) -0.0150(3) 0.176(3) Uani 0.50 1 d P A 1
F2A F 0.5532(4) 0.1397(4) 0.0337(3) 0.176(3) Uani 0.50 1 d P A 1
F1B F 0.6686(5) 0.1192(3) -0.0339(2) 0.159(3) Uani 0.50 1 d P A 2
F2B F 0.5894(5) 0.1424(3) 0.05444(19) 0.159(3) Uani 0.50 1 d P A 2
F3 F 0.59361(18) 0.06681(10) 0.01051(11) 0.1394(13) Uani 1 1 d . A .
Sb2 Sb 0.1250 0.240479(12) 0.1250 0.06379(10) Uani 1 2 d S . .
F4 F 0.18407(17) 0.28529(13) 0.12074(12) 0.1515(15) Uani 1 1 d . . .
F5 F 0.11785(18) 0.23902(12) 0.07380(8) 0.1317(13) Uani 1 1 d . . .
F6 F 0.18609(13) 0.19606(11) 0.12225(8) 0.1100(10) Uani 1 1 d . . .
C1 C 0.13977(12) 0.37022(8) 0.01210(7) 0.0419(5) Uani 1 1 d . B .
C2 C 0.19755(12) 0.34961(8) 0.00383(8) 0.0446(6) Uani 1 1 d . B .
C3 C 0.22731(12) 0.37493(10) -0.02465(7) 0.0482(6) Uani 1 1 d . B .
C4 C 0.18751(13) 0.41182(10) -0.03376(7) 0.0463(6) Uani 1 1 d . B .
C5 C 0.13377(11) 0.40875(8) -0.01119(7) 0.0411(5) Uani 1 1 d . B .
C6 C 0.09161(16) 0.35272(12) 0.03877(10) 0.0656(8) Uani 1 1 d . . .
H6A H 0.0658 0.3309 0.0265 0.098 Uiso 1 1 calc R . .
H6B H 0.0663 0.3773 0.0473 0.098 Uiso 1 1 calc R . .
H6C H 0.1120 0.3388 0.0595 0.098 Uiso 1 1 calc R . .
C7 C 0.22152(18) 0.30664(10) 0.02095(11) 0.0726(10) Uani 1 1 d . . .
H7A H 0.1983 0.2814 0.0114 0.109 Uiso 1 1 calc R . .
H7B H 0.2167 0.3081 0.0474 0.109 Uiso 1 1 calc R . .
H7C H 0.2648 0.3030 0.0149 0.109 Uiso 1 1 calc R . .
C8 C 0.28808(15) 0.36396(15) -0.04305(10) 0.0771(11) Uani 1 1 d . . .
H8A H 0.2808 0.3444 -0.0638 0.116 Uiso 1 1 calc R . .
H8B H 0.3150 0.3491 -0.0256 0.116 Uiso 1 1 calc R . .
H8C H 0.3074 0.3913 -0.0515 0.116 Uiso 1 1 calc R . .
C9 C 0.1975(2) 0.44607(15) -0.06364(9) 0.0791(11) Uani 1 1 d . . .
H9A H 0.1753 0.4371 -0.0855 0.119 Uiso 1 1 calc R . .
H9B H 0.2411 0.4482 -0.0692 0.119 Uiso 1 1 calc R . .
H9C H 0.1825 0.4749 -0.0554 0.119 Uiso 1 1 calc R . .
C10 C 0.07786(14) 0.43888(11) -0.01348(10) 0.0633(8) Uani 1 1 d . . .
H10A H 0.0527 0.4301 -0.0343 0.095 Uiso 1 1 calc R . .
H10B H 0.0911 0.4696 -0.0165 0.095 Uiso 1 1 calc R . .
H10C H 0.0540 0.4362 0.0089 0.095 Uiso 1 1 calc R . .
Cr1 Cr 0.215768(16) 0.418004(12) 0.024670(10) 0.03350(9) Uani 1 1 d . . .
P11 P 0.1835(11) 0.4396(8) 0.0864(5) 0.069(5) Uani 0.25 1 d PU B 1
P21 P 0.2664(10) 0.3981(3) 0.0822(5) 0.064(5) Uani 0.25 1 d PU B 1
P31 P 0.3236(6) 0.4285(8) 0.0398(6) 0.067(6) Uani 0.25 1 d PU B 1
P41 P 0.2799(11) 0.4858(6) 0.0199(4) 0.072(5) Uani 0.25 1 d PU B 1
P51 P 0.1930(7) 0.4929(6) 0.0480(6) 0.071(6) Uani 0.25 1 d PU B 1
P1 P 0.1981(5) 0.4235(3) 0.0911(2) 0.062(3) Uani 0.50 1 d PU B 2
P2 P 0.2883(4) 0.3965(3) 0.0734(2) 0.061(2) Uani 0.50 1 d PU B 2
P3 P 0.3246(5) 0.4413(4) 0.0307(3) 0.064(3) Uani 0.50 1 d PU B 2
P4 P 0.2572(5) 0.4947(3) 0.0213(2) 0.063(2) Uani 0.50 1 d PU B 2
P5 P 0.1794(4) 0.4843(4) 0.0591(3) 0.066(3) Uani 0.50 1 d PU B 2
P12 P 0.2229(9) 0.4076(5) 0.0920(3) 0.070(4) Uani 0.25 1 d PU B 3
P22 P 0.3113(7) 0.4052(5) 0.0604(5) 0.072(4) Uani 0.25 1 d PU B 3
P32 P 0.3136(6) 0.4608(7) 0.0224(3) 0.076(4) Uani 0.25 1 d PU B 3
P42 P 0.2281(9) 0.4994(3) 0.0295(4) 0.074(4) Uani 0.25 1 d PU B 3
P52 P 0.1728(5) 0.4675(6) 0.0724(5) 0.072(4) Uani 0.25 1 d PU B 3
Cr2 Cr 0.283078(16) 0.477895(12) 0.086296(10) 0.03301(9) Uani 1 1 d . . .
C11 C 0.29477(12) 0.49121(9) 0.14589(7) 0.0439(5) Uani 1 1 d . B .
C12 C 0.35406(12) 0.48037(8) 0.13071(7) 0.0445(5) Uani 1 1 d . B .
C13 C 0.36823(11) 0.51386(9) 0.10370(7) 0.0421(5) Uani 1 1 d . B .
C14 C 0.31815(11) 0.54515(8) 0.10247(7) 0.0390(5) Uani 1 1 d . B .
C15 C 0.27249(11) 0.53109(8) 0.12866(7) 0.0400(5) Uani 1 1 d . B .
C16 C 0.26270(19) 0.46604(12) 0.17657(8) 0.0713(10) Uani 1 1 d . . .
H16A H 0.2767 0.4773 0.2001 0.107 Uiso 1 1 calc R B .
H16B H 0.2723 0.4345 0.1747 0.107 Uiso 1 1 calc R . .
H16C H 0.2185 0.4702 0.1745 0.107 Uiso 1 1 calc R . .
C17 C 0.39607(18) 0.44260(11) 0.14267(12) 0.0781(11) Uani 1 1 d . . .
H17A H 0.4220 0.4527 0.1627 0.117 Uiso 1 1 calc R B .
H17B H 0.4217 0.4335 0.1222 0.117 Uiso 1 1 calc R . .
H17C H 0.3714 0.4174 0.1508 0.117 Uiso 1 1 calc R . .
C18 C 0.42739(14) 0.51770(14) 0.08205(10) 0.0710(10) Uani 1 1 d . . .
H18A H 0.4552 0.5381 0.0945 0.106 Uiso 1 1 calc R B .
H18B H 0.4184 0.5290 0.0577 0.106 Uiso 1 1 calc R . .
H18C H 0.4466 0.4885 0.0801 0.106 Uiso 1 1 calc R . .
C19 C 0.31654(18) 0.58672(10) 0.07901(9) 0.0626(8) Uani 1 1 d . . .
H19A H 0.3360 0.6112 0.0921 0.094 Uiso 1 1 calc R B .
H19B H 0.2741 0.5944 0.0736 0.094 Uiso 1 1 calc R . .
H19C H 0.3385 0.5813 0.0563 0.094 Uiso 1 1 calc R . .
C20 C 0.21330(13) 0.55541(11) 0.13766(10) 0.0621(8) Uani 1 1 d . . .
H20A H 0.2206 0.5762 0.1576 0.093 Uiso 1 1 calc R B .
H20B H 0.1821 0.5339 0.1450 0.093 Uiso 1 1 calc R . .
H20C H 0.1992 0.5716 0.1162 0.093 Uiso 1 1 calc R . .

loop_
_atom_site_aniso_label
_atom_site_aniso_U_11
_atom_site_aniso_U_22
_atom_site_aniso_U_33
_atom_site_aniso_U_23
_atom_site_aniso_U_13
_atom_site_aniso_U_12
Sb1 0.04437(14) 0.06746(18) 0.05140(16) 0.000 0.000 0.00354(11)
F1A 0.115(4) 0.187(6) 0.226(8) -0.029(5) 0.100(5) 0.034(4)
F2A 0.115(4) 0.187(6) 0.226(8) -0.029(5) 0.100(5) 0.034(4)
F1B 0.263(9) 0.121(4) 0.092(3) -0.017(3) 0.095(5) -0.014(5)
F2B 0.263(9) 0.121(4) 0.092(3) -0.017(3) 0.095(5) -0.014(5)
F3 0.163(3) 0.0865(19) 0.169(3) 0.014(2) -0.046(3) -0.039(2)
Sb2 0.05010(16) 0.0780(2) 0.06329(19) 0.000 0.00981(13) 0.000
F4 0.120(2) 0.131(3) 0.203(4) -0.040(3) 0.037(2) -0.064(2)
F5 0.181(3) 0.151(3) 0.0635(16) 0.0271(17) -0.0043(18) -0.038(2)
F6 0.0861(17) 0.131(2) 0.113(2) -0.0336(18) -0.0021(15) 0.0335(16)
C1 0.0427(12) 0.0405(11) 0.0424(13) -0.0055(10) -0.0059(10) -0.0027(9)
C2 0.0488(13) 0.0386(11) 0.0465(14) -0.0111(10) -0.0134(11) 0.0072(10)
C3 0.0393(12) 0.0632(15) 0.0421(13) -0.0212(12) -0.0041(10) 0.0075(11)
C4 0.0487(13) 0.0582(15) 0.0319(11) 0.0001(10) -0.0065(10) -0.0019(11)
C5 0.0376(11) 0.0434(12) 0.0422(12) -0.0057(10) -0.0114(9) 0.0052(9)
C6 0.0634(19) 0.069(2) 0.064(2) -0.0015(16) 0.0065(15) -0.0207(16)
C7 0.093(2) 0.0398(14) 0.085(2) -0.0066(15) -0.032(2) 0.0180(15)
C8 0.0489(16) 0.114(3) 0.068(2) -0.043(2) 0.0059(15) 0.0103(18)
C9 0.092(3) 0.100(3) 0.0454(17) 0.0257(18) -0.0094(17) -0.012(2)
C10 0.0512(15) 0.0661(18) 0.073(2) -0.0093(16) -0.0207(15) 0.0204(14)
Cr1 0.03351(16) 0.03460(17) 0.03239(18) -0.00209(13) -0.00372(13) 0.00404(13)
P11 0.055(9) 0.107(16) 0.045(9) -0.023(9) 0.014(6) -0.036(10)
P21 0.105(12) 0.029(2) 0.059(8) 0.002(3) -0.045(8) 0.005(5)
P31 0.029(3) 0.096(13) 0.075(12) -0.049(9) 0.006(5) -0.001(5)
P41 0.106(13) 0.072(10) 0.040(2) 0.017(5) -0.016(7) -0.040(7)
P51 0.061(9) 0.058(6) 0.093(13) -0.034(8) -0.037(8) 0.035(7)
P1 0.071(8) 0.078(7) 0.037(2) -0.004(4) 0.007(4) -0.037(5)
P2 0.073(5) 0.0413(13) 0.068(5) -0.008(2) -0.034(4) 0.019(3)
P3 0.0431(16) 0.094(7) 0.054(5) -0.029(4) 0.018(2) -0.019(3)
P4 0.091(7) 0.044(3) 0.054(2) 0.0155(19) -0.026(4) -0.014(4)
P5 0.039(3) 0.079(6) 0.079(7) -0.040(4) -0.010(3) 0.020(3)
P12 0.114(13) 0.056(6) 0.039(3) 0.005(4) -0.015(7) -0.037(6)
P22 0.055(6) 0.070(7) 0.091(9) -0.042(5) -0.038(5) 0.034(4)
P32 0.075(8) 0.107(10) 0.045(4) -0.014(6) 0.011(4) -0.042(6)
P42 0.100(10) 0.0386(19) 0.084(9) 0.002(5) -0.055(7) 0.007(6)
P52 0.0331(19) 0.102(11) 0.081(11) -0.052(7) 0.000(6) 0.002(7)
Cr2 0.03291(16) 0.03355(16) 0.03258(18) -0.00256(13) -0.00061(13) -0.00045(13)
C11 0.0548(14) 0.0451(12) 0.0318(11) -0.0013(9) -0.0025(10) -0.0150(11)
C12 0.0471(12) 0.0411(11) 0.0453(14) -0.0063(10) -0.0148(11) 0.0002(10)
C13 0.0344(10) 0.0507(13) 0.0412(12) -0.0115(10) 0.0019(9) -0.0075(9)
C14 0.0430(11) 0.0368(11) 0.0370(11) -0.0034(9) 0.0009(9) -0.0080(9)
C15 0.0381(11) 0.0429(12) 0.0391(12) -0.0106(9) 0.0038(9) -0.0046(9)
C16 0.095(2) 0.079(2) 0.0402(15) 0.0076(14) 0.0002(16) -0.040(2)
C17 0.087(2) 0.0555(17) 0.092(3) -0.0127(17) -0.049(2) 0.0194(17)
C18 0.0404(13) 0.103(3) 0.070(2) -0.0263(19) 0.0149(14) -0.0155(15)
C19 0.088(2) 0.0429(14) 0.0573(18) 0.0098(12) -0.0033(16) -0.0139(14)
C20 0.0447(14) 0.0669(18) 0.075(2) -0.0312(16) 0.0094(14) 0.0017(13)

loop_
_atom_type_symbol
_atom_type_description
_atom_type_scat_dispersion_real
_atom_type_scat_dispersion_imag
_atom_type_scat_source
C C 0.0033 0.0016 'International Tables Vol C Tables 4.2.6.8 and 6.1.1.4'
H H 0.0000 0.0000 'International Tables Vol C Tables 4.2.6.8 and 6.1.1.4'
F F 0.0171 0.0103 'International Tables Vol C Tables 4.2.6.8 and 6.1.1.4'
P P 0.1023 0.0942 'International Tables Vol C Tables 4.2.6.8 and 6.1.1.4'
Cr Cr 0.3209 0.6236 'International Tables Vol C Tables 4.2.6.8 and 6.1.1.4'
Sb Sb -0.5866 1.5461 'International Tables Vol C Tables 4.2.6.8 and 6.1.1.4'

loop_
_geom_angle_atom_site_label_1
_geom_angle_atom_site_label_2
_geom_angle_atom_site_label_3
_geom_angle
_geom_angle_site_symmetry_1
_geom_angle_site_symmetry_3
_geom_angle_publ_flag
F1A Sb1 F1A 117.3(8) . 14_545 ?
F1A Sb1 F2A 59.8(5) . 14_545 ?
F1A Sb1 F2A 170.2(5) 14_545 14_545 ?
F1A Sb1 F2A 170.2(5) . . ?
F1A Sb1 F2A 59.8(5) 14_545 . ?
F2A Sb1 F2A 124.8(8) 14_545 . ?
F1A Sb1 F2B 91.3(5) . 14_545 ?
F1A Sb1 F2B 151.1(6) 14_545 14_545 ?
F2A Sb1 F2B 34.5(4) 14_545 14_545 ?
F2A Sb1 F2B 91.4(6) . 14_545 ?
F1A Sb1 F2B 151.1(6) . . ?
F1A Sb1 F2B 91.3(5) 14_545 . ?
F2A Sb1 F2B 91.4(6) 14_545 . ?
F2A Sb1 F2B 34.5(4) . . ?
F2B Sb1 F2B 60.5(7) 14_545 . ?
F1A Sb1 F3 94.2(4) . 14_545 ?
F1A Sb1 F3 85.8(4) 14_545 14_545 ?
F2A Sb1 F3 85.1(4) 14_545 14_545 ?
F2A Sb1 F3 94.9(4) . 14_545 ?
F2B Sb1 F3 96.3(3) 14_545 14_545 ?
F2B Sb1 F3 83.7(3) . 14_545 ?
F1A Sb1 F3 85.8(4) . . ?
F1A Sb1 F3 94.2(4) 14_545 . ?
F2A Sb1 F3 94.9(4) 14_545 . ?
F2A Sb1 F3 85.1(4) . . ?
F2B Sb1 F3 83.7(3) 14_545 . ?
F2B Sb1 F3 96.3(3) . . ?
F3 Sb1 F3 180.0(2) 14_545 . ?
F1A Sb1 F1B 29.9(4) . . ?
F1A Sb1 F1B 88.5(5) 14_545 . ?
F2A Sb1 F1B 86.9(5) 14_545 . ?
F2A Sb1 F1B 148.2(6) . . ?
F2B Sb1 F1B 120.4(5) 14_545 . ?
F2B Sb1 F1B 168.1(4) . . ?
F3 Sb1 F1B 84.4(3) 14_545 . ?
F3 Sb1 F1B 95.6(3) . . ?
F1A Sb1 F1B 88.5(5) . 14_545 ?
F1A Sb1 F1B 29.9(4) 14_545 14_545 ?
F2A Sb1 F1B 148.1(6) 14_545 14_545 ?
F2A Sb1 F1B 86.9(5) . 14_545 ?
F2B Sb1 F1B 168.1(4) 14_545 14_545 ?
F2B Sb1 F1B 120.4(5) . 14_545 ?
F3 Sb1 F1B 95.6(3) 14_545 14_545 ?
F3 Sb1 F1B 84.4(3) . 14_545 ?
F1B Sb1 F1B 61.6(7) . 14_545 ?
F4 Sb2 F4 87.8(3) 11_454 . ?
F4 Sb2 F5 89.48(17) 11_454 11_454 ?
F4 Sb2 F5 92.45(19) . 11_454 ?
F4 Sb2 F5 92.44(19) 11_454 . ?
F4 Sb2 F5 89.48(17) . . ?
F5 Sb2 F5 177.3(2) 11_454 . ?
F4 Sb2 F6 177.90(18) 11_454 . ?
F4 Sb2 F6 91.10(17) . . ?
F5 Sb2 F6 88.75(14) 11_454 . ?
F5 Sb2 F6 89.37(16) . . ?
F4 Sb2 F6 91.10(17) 11_454 11_454 ?
F4 Sb2 F6 177.89(18) . 11_454 ?
F5 Sb2 F6 89.37(16) 11_454 11_454 ?
F5 Sb2 F6 88.74(14) . 11_454 ?
F6 Sb2 F6 90.0(2) . 11_454 ?
C2 C1 C5 107.5(2) . . ?
C2 C1 C6 126.1(3) . . ?
C5 C1 C6 126.2(3) . . ?
C2 C1 Cr1 70.80(14) . . ?
C5 C1 Cr1 70.97(13) . . ?
C6 C1 Cr1 126.74(19) . . ?
C1 C2 C3 108.6(2) . . ?
C1 C2 C7 125.3(3) . . ?
C3 C2 C7 126.0(3) . . ?
C1 C2 Cr1 71.72(14) . . ?
C3 C2 Cr1 71.39(14) . . ?
C7 C2 Cr1 125.35(19) . . ?
C2 C3 C4 107.5(2) . . ?
C2 C3 C8 126.6(3) . . ?
C4 C3 C8 125.9(3) . . ?
C2 C3 Cr1 70.85(14) . . ?
C4 C3 Cr1 71.01(14) . . ?
C8 C3 Cr1 125.5(2) . . ?
C5 C4 C3 107.9(2) . . ?
C5 C4 C9 125.1(3) . . ?
C3 C4 C9 126.9(3) . . ?
C5 C4 Cr1 71.32(14) . . ?
C3 C4 Cr1 71.20(14) . . ?
C9 C4 Cr1 126.4(2) . . ?
C4 C5 C1 108.5(2) . . ?
C4 C5 C10 125.7(3) . . ?
C1 C5 C10 125.6(3) . . ?
C4 C5 Cr1 71.18(14) . . ?
C1 C5 Cr1 71.38(13) . . ?
C10 C5 Cr1 126.81(19) . . ?
C1 C6 H6A 109.5 . . ?
C1 C6 H6B 109.5 . . ?
H6A C6 H6B 109.5 . . ?
C1 C6 H6C 109.5 . . ?
H6A C6 H6C 109.5 . . ?
H6B C6 H6C 109.5 . . ?
C2 C7 H7A 109.5 . . ?
C2 C7 H7B 109.5 . . ?
H7A C7 H7B 109.5 . . ?
C2 C7 H7C 109.5 . . ?
H7A C7 H7C 109.5 . . ?
H7B C7 H7C 109.5 . . ?
C3 C8 H8A 109.5 . . ?
C3 C8 H8B 109.5 . . ?
H8A C8 H8B 109.5 . . ?
C3 C8 H8C 109.5 . . ?
H8A C8 H8C 109.5 . . ?
H8B C8 H8C 109.5 . . ?
C4 C9 H9A 109.5 . . ?
C4 C9 H9B 109.5 . . ?
H9A C9 H9B 109.5 . . ?
C4 C9 H9C 109.5 . . ?
H9A C9 H9C 109.5 . . ?
H9B C9 H9C 109.5 . . ?
C5 C10 H10A 109.5 . . ?
C5 C10 H10B 109.5 . . ?
H10A C10 H10B 109.5 . . ?
C5 C10 H10C 109.5 . . ?
H10A C10 H10C 109.5 . . ?
H10B C10 H10C 109.5 . . ?
C2 Cr1 C4 63.02(10) . . ?
C2 Cr1 C5 62.72(9) . . ?
C4 Cr1 C5 37.50(10) . . ?
C2 Cr1 C3 37.76(11) . . ?
C4 Cr1 C3 37.79(10) . . ?
C5 Cr1 C3 62.86(9) . . ?
C2 Cr1 C1 37.49(9) . . ?
C4 Cr1 C1 63.00(10) . . ?
C5 Cr1 C1 37.64(9) . . ?
C3 Cr1 C1 63.01(10) . . ?
C2 Cr1 P31 111.7(5) . . ?
C4 Cr1 P31 119.7(5) . . ?
C5 Cr1 P31 157.2(5) . . ?
C3 Cr1 P31 98.7(4) . . ?
C1 Cr1 P31 147.5(6) . . ?
C2 Cr1 P21 98.6(3) . . ?
C4 Cr1 P21 157.9(4) . . ?
C5 Cr1 P21 146.5(5) . . ?
C3 Cr1 P21 120.1(4) . . ?
C1 Cr1 P21 110.7(4) . . ?
P31 Cr1 P21 53.2(5) . . ?
C2 Cr1 P11 120.6(5) . . ?
C4 Cr1 P11 145.5(6) . . ?
C5 Cr1 P11 110.1(6) . . ?
C3 Cr1 P11 158.3(5) . . ?
C1 Cr1 P11 98.4(5) . . ?
P31 Cr1 P11 91.9(6) . . ?
P21 Cr1 P11 53.3(4) . . ?
C2 Cr1 P51 158.1(4) . . ?
C4 Cr1 P51 110.6(5) . . ?
C5 Cr1 P51 99.0(3) . . ?
C3 Cr1 P51 146.4(5) . . ?
C1 Cr1 P51 120.6(4) . . ?
P31 Cr1 P51 89.8(6) . . ?
P21 Cr1 P51 90.9(5) . . ?
P11 Cr1 P51 51.7(5) . . ?
C2 Cr1 P1 111.8(2) . . ?
C4 Cr1 P1 155.0(2) . . ?
C5 Cr1 P1 117.5(2) . . ?
C3 Cr1 P1 148.4(2) . . ?
C1 Cr1 P1 97.5(2) . . ?
P31 Cr1 P1 85.3(4) . . ?
P21 Cr1 P1 40.6(4) . . ?
P11 Cr1 P1 14.1(5) . . ?
P51 Cr1 P1 64.2(5) . . ?
C2 Cr1 P42 163.5(3) . . ?
C4 Cr1 P42 100.5(3) . . ?
C5 Cr1 P42 104.7(3) . . ?
C3 Cr1 P42 128.3(4) . . ?
C1 Cr1 P42 137.0(4) . . ?
P31 Cr1 P42 75.5(5) . . ?
P21 Cr1 P42 97.5(3) . . ?
P11 Cr1 P42 72.7(5) . . ?
P51 Cr1 P42 24.3(5) . . ?
P1 Cr1 P42 83.1(3) . . ?
C2 Cr1 P2 96.91(19) . . ?
C4 Cr1 P2 147.8(2) . . ?
C5 Cr1 P2 154.7(2) . . ?
C3 Cr1 P2 111.1(2) . . ?
C1 Cr1 P2 117.0(2) . . ?
P31 Cr1 P2 41.5(5) . . ?
P21 Cr1 P2 13.5(5) . . ?
P11 Cr1 P2 65.7(5) . . ?
P51 Cr1 P2 96.8(4) . . ?
P1 Cr1 P2 53.6(2) . . ?
P42 Cr1 P2 97.9(3) . . ?
P51 P11 P21 107.3(8) . . ?
P51 P11 Cr1 64.3(6) . . ?
P21 P11 Cr1 63.2(6) . . ?
P51 P11 Cr2 64.1(6) . . ?
P21 P11 Cr2 62.6(6) . . ?
Cr1 P11 Cr2 82.5(6) . . ?
P31 P21 P11 106.4(7) . . ?
P31 P21 Cr2 63.1(6) . . ?
P11 P21 Cr2 63.9(6) . . ?
P31 P21 Cr1 63.1(6) . . ?
P11 P21 Cr1 63.4(6) . . ?
Cr2 P21 Cr1 83.1(4) . . ?
P41 P31 P21 109.3(8) . . ?
P41 P31 Cr2 65.0(7) . . ?
P21 P31 Cr2 63.3(4) . . ?
P41 P31 Cr1 65.7(7) . . ?
P21 P31 Cr1 63.7(5) . . ?
Cr2 P31 Cr1 83.5(4) . . ?
P31 P41 P51 108.2(8) . . ?
P31 P41 Cr2 63.9(5) . . ?
P51 P41 Cr2 64.0(6) . . ?
P31 P41 Cr1 63.7(6) . . ?
P51 P41 Cr1 63.5(6) . . ?
Cr2 P41 Cr1 82.2(5) . . ?
P11 P51 P41 108.8(8) . . ?
P11 P51 Cr2 64.2(7) . . ?
P41 P51 Cr2 63.5(5) . . ?
P11 P51 Cr1 64.0(7) . . ?
P41 P51 Cr1 64.4(5) . . ?
Cr2 P51 Cr1 82.4(3) . . ?
P5 P1 P2 108.1(5) . . ?
P5 P1 Cr1 64.1(3) . . ?
P2 P1 Cr1 63.3(3) . . ?
P5 P1 Cr2 63.5(3) . . ?
P2 P1 Cr2 63.8(3) . . ?
Cr1 P1 Cr2 81.8(3) . . ?
P3 P2 P1 107.5(5) . . ?
P3 P2 Cr1 63.9(4) . . ?
P1 P2 Cr1 63.1(2) . . ?
P3 P2 Cr2 63.5(4) . . ?
P1 P2 Cr2 63.0(2) . . ?
Cr1 P2 Cr2 81.4(2) . . ?
P4 P3 P2 108.4(5) . . ?
P4 P3 Cr1 63.5(4) . . ?
P2 P3 Cr1 63.2(3) . . ?
P4 P3 Cr2 64.0(4) . . ?
P2 P3 Cr2 63.9(3) . . ?
Cr1 P3 Cr2 81.3(3) . . ?
P3 P4 P5 108.2(5) . . ?
P3 P4 Cr1 63.8(3) . . ?
P5 P4 Cr1 63.8(3) . . ?
P3 P4 Cr2 63.5(3) . . ?
P5 P4 Cr2 63.1(3) . . ?
Cr1 P4 Cr2 81.2(2) . . ?
P1 P5 P4 107.8(5) . . ?
P1 P5 Cr2 63.5(4) . . ?
P4 P5 Cr2 64.0(2) . . ?
P1 P5 Cr1 63.0(4) . . ?
P4 P5 Cr1 63.3(3) . . ?
Cr2 P5 Cr1 81.4(2) . . ?
P52 P12 P22 106.2(6) . . ?
P52 P12 Cr1 63.1(4) . . ?
P22 P12 Cr1 63.1(4) . . ?
P52 P12 Cr2 62.9(3) . . ?
P22 P12 Cr2 62.1(4) . . ?
Cr1 P12 Cr2 81.0(3) . . ?
P32 P22 P12 109.0(5) . . ?
P32 P22 Cr2 64.5(4) . . ?
P12 P22 Cr2 63.9(3) . . ?
P32 P22 Cr1 64.2(4) . . ?
P12 P22 Cr1 63.1(3) . . ?
Cr2 P22 Cr1 81.7(2) . . ?
P22 P32 P42 107.9(6) . . ?
P22 P32 Cr2 63.3(3) . . ?
P42 P32 Cr2 63.6(4) . . ?
P22 P32 Cr1 64.0(3) . . ?
P42 P32 Cr1 63.0(4) . . ?
Cr2 P32 Cr1 81.1(3) . . ?
P52 P42 P32 108.5(5) . . ?
P52 P42 Cr1 63.8(4) . . ?
P32 P42 Cr1 64.1(3) . . ?
P52 P42 Cr2 63.5(4) . . ?
P32 P42 Cr2 63.6(3) . . ?
Cr1 P42 Cr2 81.6(2) . . ?
P42 P52 P12 108.3(6) . . ?
P42 P52 Cr2 63.9(4) . . ?
P12 P52 Cr2 63.9(4) . . ?
P42 P52 Cr1 63.4(4) . . ?
P12 P52 Cr1 63.6(4) . . ?
Cr2 P52 Cr1 81.6(3) . . ?
C11 Cr2 C15 37.55(10) . . ?
C11 Cr2 C13 62.69(9) . . ?
C15 Cr2 C13 62.88(9) . . ?
C11 Cr2 C14 62.68(9) . . ?
C15 Cr2 C14 37.63(9) . . ?
C13 Cr2 C14 37.53(9) . . ?
C11 Cr2 C12 37.63(10) . . ?
C15 Cr2 C12 63.02(9) . . ?
C13 Cr2 C12 37.56(10) . . ?
C14 Cr2 C12 62.85(9) . . ?
C11 Cr2 P31 138.9(6) . . ?
C15 Cr2 P31 163.8(4) . . ?
C13 Cr2 P31 101.1(4) . . ?
C14 Cr2 P31 127.8(5) . . ?
C12 Cr2 P31 106.1(5) . . ?
C11 Cr2 P21 104.8(4) . . ?
C15 Cr2 P21 137.1(5) . . ?
C13 Cr2 P21 128.2(4) . . ?
C14 Cr2 P21 163.3(3) . . ?
C12 Cr2 P21 100.4(3) . . ?
P31 Cr2 P21 53.6(5) . . ?
C11 Cr2 P41 163.3(4) . . ?
C15 Cr2 P41 128.0(5) . . ?
C13 Cr2 P41 105.0(5) . . ?
C14 Cr2 P41 100.6(4) . . ?
C12 Cr2 P41 137.4(5) . . ?
P31 Cr2 P41 51.1(6) . . ?
P21 Cr2 P41 91.7(5) . . ?
C11 Cr2 P51 128.1(4) . . ?
C15 Cr2 P51 100.5(3) . . ?
C13 Cr2 P51 137.4(5) . . ?
C14 Cr2 P51 104.9(4) . . ?
C12 Cr2 P51 163.5(3) . . ?
P31 Cr2 P51 90.2(5) . . ?
P21 Cr2 P51 91.5(5) . . ?
P41 Cr2 P51 52.5(5) . . ?
C11 Cr2 P11 100.6(5) . . ?
C15 Cr2 P11 104.0(6) . . ?
C13 Cr2 P11 163.3(5) . . ?
C14 Cr2 P11 136.3(6) . . ?
C12 Cr2 P11 128.6(5) . . ?
P31 Cr2 P11 92.1(6) . . ?
P21 Cr2 P11 53.5(4) . . ?
P41 Cr2 P11 91.3(6) . . ?
P51 Cr2 P11 51.7(5) . . ?
C11 Cr2 P22 120.5(4) . . ?
C15 Cr2 P22 158.0(4) . . ?
C13 Cr2 P22 109.3(3) . . ?
C14 Cr2 P22 144.8(4) . . ?
C12 Cr2 P22 97.8(2) . . ?
P31 Cr2 P22 25.1(5) . . ?
P21 Cr2 P22 30.3(4) . . ?
P41 Cr2 P22 73.2(4) . . ?
P51 Cr2 P22 98.2(4) . . ?
P11 Cr2 P22 78.8(5) . . ?
C11 Cr2 P52 109.5(4) . . ?
C15 Cr2 P52 97.6(2) . . ?
C13 Cr2 P52 157.4(3) . . ?
C14 Cr2 P52 119.9(4) . . ?
C12 Cr2 P52 145.3(5) . . ?
P31 Cr2 P52 97.6(4) . . ?
P21 Cr2 P52 73.6(4) . . ?
P41 Cr2 P52 77.3(5) . . ?
P51 Cr2 P52 29.5(6) . . ?
P11 Cr2 P52 23.6(4) . . ?
P22 Cr2 P52 93.0(3) . . ?
C15 C11 C12 108.8(2) . . ?
C15 C11 C16 125.6(3) . . ?
C12 C11 C16 125.6(3) . . ?
C15 C11 Cr2 71.49(14) . . ?
C12 C11 Cr2 71.70(14) . . ?
C16 C11 Cr2 125.35(18) . . ?
C11 C12 C13 107.3(2) . . ?
C11 C12 C17 126.6(3) . . ?
C13 C12 C17 126.0(3) . . ?
C11 C12 Cr2 70.67(14) . . ?
C13 C12 Cr2 71.03(14) . . ?
C17 C12 Cr2 126.71(19) . . ?
C14 C13 C12 108.3(2) . . ?
C14 C13 C18 125.3(3) . . ?
C12 C13 C18 126.3(3) . . ?
C14 C13 Cr2 71.24(13) . . ?
C12 C13 Cr2 71.40(14) . . ?
C18 C13 Cr2 126.32(19) . . ?
C13 C14 C15 108.1(2) . . ?
C13 C14 C19 124.9(2) . . ?
C15 C14 C19 126.9(3) . . ?
C13 C14 Cr2 71.23(13) . . ?
C15 C14 Cr2 71.12(13) . . ?
C19 C14 Cr2 125.86(19) . . ?
C11 C15 C14 107.6(2) . . ?
C11 C15 C20 126.3(3) . . ?
C14 C15 C20 126.0(3) . . ?
C11 C15 Cr2 70.96(14) . . ?
C14 C15 Cr2 71.25(13) . . ?
C20 C15 Cr2 125.54(18) . . ?
C11 C16 H16A 109.5 . . ?
C11 C16 H16B 109.5 . . ?
H16A C16 H16B 109.5 . . ?
C11 C16 H16C 109.5 . . ?
H16A C16 H16C 109.5 . . ?
H16B C16 H16C 109.5 . . ?
C12 C17 H17A 109.5 . . ?
C12 C17 H17B 109.5 . . ?
H17A C17 H17B 109.5 . . ?
C12 C17 H17C 109.5 . . ?
H17A C17 H17C 109.5 . . ?
H17B C17 H17C 109.5 . . ?
C13 C18 H18A 109.5 . . ?
C13 C18 H18B 109.5 . . ?
H18A C18 H18B 109.5 . . ?
C13 C18 H18C 109.5 . . ?
H18A C18 H18C 109.5 . . ?
H18B C18 H18C 109.5 . . ?
C14 C19 H19A 109.5 . . ?
C14 C19 H19B 109.5 . . ?
H19A C19 H19B 109.5 . . ?
C14 C19 H19C 109.5 . . ?
H19A C19 H19C 109.5 . . ?
H19B C19 H19C 109.5 . . ?
C15 C20 H20A 109.5 . . ?
C15 C20 H20B 109.5 . . ?
H20A C20 H20B 109.5 . . ?
C15 C20 H20C 109.5 . . ?
H20A C20 H20C 109.5 . . ?
H20B C20 H20C 109.5 . . ?

loop_
_geom_bond_atom_site_label_1
_geom_bond_atom_site_label_2
_geom_bond_distance
_geom_bond_site_symmetry_2
_geom_bond_publ_flag
Sb1 F1A 1.771(6) . ?
Sb1 F1A 1.771(6) 14_545 ?
Sb1 F2A 1.807(6) 14_545 ?
Sb1 F2A 1.808(6) . ?
Sb1 F2B 1.833(6) 14_545 ?
Sb1 F2B 1.833(6) . ?
Sb1 F3 1.850(3) 14_545 ?
Sb1 F3 1.850(3) . ?
Sb1 F1B 1.862(6) . ?
Sb1 F1B 1.862(6) 14_545 ?
Sb2 F4 1.842(3) 11_454 ?
Sb2 F4 1.842(3) . ?
Sb2 F5 1.853(3) 11_454 ?
Sb2 F5 1.853(3) . ?
Sb2 F6 1.860(3) . ?
Sb2 F6 1.860(3) 11_454 ?
C1 C2 1.415(4) . ?
C1 C5 1.423(4) . ?
C1 C6 1.504(4) . ?
C1 Cr1 2.207(2) . ?
C2 C3 1.423(4) . ?
C2 C7 1.505(4) . ?
C2 Cr1 2.195(2) . ?
C3 C4 1.425(4) . ?
C3 C8 1.500(4) . ?
C3 Cr1 2.202(2) . ?
C4 C5 1.415(4) . ?
C4 C9 1.495(4) . ?
C4 Cr1 2.200(2) . ?
C5 C10 1.498(3) . ?
C5 Cr1 2.202(2) . ?
C6 H6A 0.9600 . ?
C6 H6B 0.9600 . ?
C6 H6C 0.9600 . ?
C7 H7A 0.9600 . ?
C7 H7B 0.9600 . ?
C7 H7C 0.9600 . ?
C8 H8A 0.9600 . ?
C8 H8B 0.9600 . ?
C8 H8C 0.9600 . ?
C9 H9A 0.9600 . ?
C9 H9B 0.9600 . ?
C9 H9C 0.9600 . ?
C10 H10A 0.9600 . ?
C10 H10B 0.9600 . ?
C10 H10C 0.9600 . ?
Cr1 P31 2.401(14) . ?
Cr1 P21 2.413(13) . ?
Cr1 P11 2.42(2) . ?
Cr1 P51 2.422(14) . ?
Cr1 P1 2.430(9) . ?
Cr1 P42 2.433(9) . ?
Cr1 P2 2.433(7) . ?
P11 P51 2.11(2) . ?
P11 P21 2.168(17) . ?
P11 Cr2 2.42(2) . ?
P21 P31 2.157(19) . ?
P21 Cr2 2.393(11) . ?
P31 P41 2.07(2) . ?
P31 Cr2 2.388(16) . ?
P41 P51 2.135(18) . ?
P41 Cr2 2.408(14) . ?
P51 Cr2 2.419(14) . ?
P1 P5 2.175(10) . ?
P1 P2 2.192(9) . ?
P1 Cr2 2.440(8) . ?
P2 P3 2.176(10) . ?
P2 Cr2 2.456(7) . ?
P3 P4 2.170(12) . ?
P3 Cr2 2.448(10) . ?
P4 P5 2.179(9) . ?
P4 Cr2 2.459(8) . ?
P5 Cr2 2.440(8) . ?
P12 P52 2.193(12) . ?
P12 P22 2.216(13) . ?
P12 Cr2 2.460(10) . ?
P22 P32 2.142(13) . ?
P22 Cr2 2.422(8) . ?
P32 P42 2.179(13) . ?
P32 Cr2 2.448(10) . ?
P42 P52 2.166(14) . ?
P42 Cr2 2.447(9) . ?
P52 Cr2 2.440(10) . ?
Cr2 C11 2.199(2) . ?
Cr2 C15 2.206(2) . ?
Cr2 C13 2.207(2) . ?
Cr2 C14 2.208(2) . ?
Cr2 C12 2.212(2) . ?
C11 C15 1.418(4) . ?
C11 C12 1.423(4) . ?
C11 C16 1.501(4) . ?
C12 C13 1.423(4) . ?
C12 C17 1.500(4) . ?
C13 C14 1.420(4) . ?
C13 C18 1.495(4) . ?
C14 C15 1.424(3) . ?
C14 C19 1.494(4) . ?
C15 C20 1.497(4) . ?
C16 H16A 0.9600 . ?
C16 H16B 0.9600 . ?
C16 H16C 0.9600 . ?
C17 H17A 0.9600 . ?
C17 H17B 0.9600 . ?
C17 H17C 0.9600 . ?
C18 H18A 0.9600 . ?
C18 H18B 0.9600 . ?
C18 H18C 0.9600 . ?
C19 H19A 0.9600 . ?
C19 H19B 0.9600 . ?
C19 H19C 0.9600 . ?
C20 H20A 0.9600 . ?
C20 H20B 0.9600 . ?
C20 H20C 0.9600 . ?

loop_
_geom_torsion_atom_site_label_1
_geom_torsion_atom_site_label_2
_geom_torsion_atom_site_label_3
_geom_torsion_atom_site_label_4
_geom_torsion
_geom_torsion_site_symmetry_1
_geom_torsion_site_symmetry_2
_geom_torsion_site_symmetry_3
_geom_torsion_site_symmetry_4
_geom_torsion_publ_flag
C5 C1 C2 C3 -0.4(3) . . . . ?
C6 C1 C2 C3 175.8(3) . . . . ?
Cr1 C1 C2 C3 -62.24(17) . . . . ?
C5 C1 C2 C7 -177.3(3) . . . . ?
C6 C1 C2 C7 -1.2(4) . . . . ?
Cr1 C1 C2 C7 120.8(3) . . . . ?
C5 C1 C2 Cr1 61.84(17) . . . . ?
C6 C1 C2 Cr1 -122.0(3) . . . . ?
C1 C2 C3 C4 0.5(3) . . . . ?
C7 C2 C3 C4 177.4(3) . . . . ?
Cr1 C2 C3 C4 -61.93(18) . . . . ?
C1 C2 C3 C8 -177.1(3) . . . . ?
C7 C2 C3 C8 -0.2(4) . . . . ?
Cr1 C2 C3 C8 120.5(3) . . . . ?
C1 C2 C3 Cr1 62.45(17) . . . . ?
C7 C2 C3 Cr1 -120.7(3) . . . . ?
C2 C3 C4 C5 -0.4(3) . . . . ?
C8 C3 C4 C5 177.2(3) . . . . ?
Cr1 C3 C4 C5 -62.26(17) . . . . ?
C2 C3 C4 C9 -176.2(3) . . . . ?
C8 C3 C4 C9 1.4(5) . . . . ?
Cr1 C3 C4 C9 121.9(3) . . . . ?
C2 C3 C4 Cr1 61.82(17) . . . . ?
C8 C3 C4 Cr1 -120.6(3) . . . . ?
C3 C4 C5 C1 0.2(3) . . . . ?
C9 C4 C5 C1 176.1(3) . . . . ?
Cr1 C4 C5 C1 -61.99(17) . . . . ?
C3 C4 C5 C10 -175.5(2) . . . . ?
C9 C4 C5 C10 0.4(4) . . . . ?
Cr1 C4 C5 C10 122.3(3) . . . . ?
C3 C4 C5 Cr1 62.18(17) . . . . ?
C9 C4 C5 Cr1 -121.9(3) . . . . ?
C2 C1 C5 C4 0.1(3) . . . . ?
C6 C1 C5 C4 -176.0(3) . . . . ?
Cr1 C1 C5 C4 61.85(17) . . . . ?
C2 C1 C5 C10 175.8(2) . . . . ?
C6 C1 C5 C10 -0.3(4) . . . . ?
Cr1 C1 C5 C10 -122.4(3) . . . . ?
C2 C1 C5 Cr1 -61.73(17) . . . . ?
C6 C1 C5 Cr1 122.1(3) . . . . ?
C1 C2 Cr1 C4 -80.03(17) . . . . ?
C3 C2 Cr1 C4 37.72(15) . . . . ?
C7 C2 Cr1 C4 159.2(3) . . . . ?
C1 C2 Cr1 C5 -37.68(15) . . . . ?
C3 C2 Cr1 C5 80.07(16) . . . . ?
C7 C2 Cr1 C5 -158.5(3) . . . . ?
C1 C2 Cr1 C3 -117.7(2) . . . . ?
C7 C2 Cr1 C3 121.4(3) . . . . ?
C3 C2 Cr1 C1 117.7(2) . . . . ?
C7 C2 Cr1 C1 -120.8(4) . . . . ?
C1 C2 Cr1 P31 166.7(6) . . . . ?
C3 C2 Cr1 P31 -75.6(6) . . . . ?
C7 C2 Cr1 P31 45.9(6) . . . . ?
C1 C2 Cr1 P21 113.0(6) . . . . ?
C3 C2 Cr1 P21 -129.3(6) . . . . ?
C7 C2 Cr1 P21 -7.8(7) . . . . ?
C1 C2 Cr1 P11 60.7(7) . . . . ?
C3 C2 Cr1 P11 178.4(7) . . . . ?
C7 C2 Cr1 P11 -60.1(7) . . . . ?
C1 C2 Cr1 P51 -1.9(15) . . . . ?
C3 C2 Cr1 P51 115.9(14) . . . . ?
C7 C2 Cr1 P51 -122.7(15) . . . . ?
C1 C2 Cr1 P1 73.0(3) . . . . ?
C3 C2 Cr1 P1 -169.2(3) . . . . ?
C7 C2 Cr1 P1 -47.8(4) . . . . ?
C1 C2 Cr1 P42 -80.1(19) . . . . ?
C3 C2 Cr1 P42 37.6(19) . . . . ?
C7 C2 Cr1 P42 159.1(19) . . . . ?
C1 C2 Cr1 P2 126.5(3) . . . . ?
C3 C2 Cr1 P2 -115.8(3) . . . . ?
C7 C2 Cr1 P2 5.7(4) . . . . ?
C5 C4 Cr1 C2 79.54(16) . . . . ?
C3 C4 Cr1 C2 -37.70(16) . . . . ?
C9 C4 Cr1 C2 -160.1(3) . . . . ?
C3 C4 Cr1 C5 -117.2(2) . . . . ?
C9 C4 Cr1 C5 120.3(4) . . . . ?
C5 C4 Cr1 C3 117.2(2) . . . . ?
C9 C4 Cr1 C3 -122.4(4) . . . . ?
C5 C4 Cr1 C1 37.27(14) . . . . ?
C3 C4 Cr1 C1 -79.97(18) . . . . ?
C9 C4 Cr1 C1 157.6(3) . . . . ?
C5 C4 Cr1 P31 -179.6(7) . . . . ?
C3 C4 Cr1 P31 63.1(7) . . . . ?
C9 C4 Cr1 P31 -59.3(7) . . . . ?
C5 C4 Cr1 P21 115.7(14) . . . . ?
C3 C4 Cr1 P21 -1.5(14) . . . . ?
C9 C4 Cr1 P21 -124.0(14) . . . . ?
C5 C4 Cr1 P11 -25.9(9) . . . . ?
C3 C4 Cr1 P11 -143.1(9) . . . . ?
C9 C4 Cr1 P11 94.4(9) . . . . ?
C5 C4 Cr1 P51 -77.5(6) . . . . ?
C3 C4 Cr1 P51 165.3(6) . . . . ?
C9 C4 Cr1 P51 42.8(6) . . . . ?
C5 C4 Cr1 P1 -4.4(6) . . . . ?
C3 C4 Cr1 P1 -121.6(6) . . . . ?
C9 C4 Cr1 P1 115.9(6) . . . . ?
C5 C4 Cr1 P42 -100.5(6) . . . . ?
C3 C4 Cr1 P42 142.3(6) . . . . ?
C9 C4 Cr1 P42 19.8(6) . . . . ?
C5 C4 Cr1 P2 135.8(5) . . . . ?
C3 C4 Cr1 P2 18.6(5) . . . . ?
C9 C4 Cr1 P2 -103.9(5) . . . . ?
C4 C5 Cr1 C2 -80.42(17) . . . . ?
C1 C5 Cr1 C2 37.52(15) . . . . ?
C10 C5 Cr1 C2 158.6(3) . . . . ?
C1 C5 Cr1 C4 117.9(2) . . . . ?
C10 C5 Cr1 C4 -121.0(3) . . . . ?
C4 C5 Cr1 C3 -37.75(16) . . . . ?
C1 C5 Cr1 C3 80.19(17) . . . . ?
C10 C5 Cr1 C3 -158.7(3) . . . . ?
C4 C5 Cr1 C1 -117.9(2) . . . . ?
C10 C5 Cr1 C1 121.1(3) . . . . ?
C4 C5 Cr1 P31 0.8(15) . . . . ?
C1 C5 Cr1 P31 118.7(15) . . . . ?
C10 C5 Cr1 P31 -120.2(15) . . . . ?
C4 C5 Cr1 P21 -142.0(7) . . . . ?
C1 C5 Cr1 P21 -24.1(7) . . . . ?
C10 C5 Cr1 P21 97.0(8) . . . . ?
C4 C5 Cr1 P11 164.7(6) . . . . ?
C1 C5 Cr1 P11 -77.3(6) . . . . ?
C10 C5 Cr1 P11 43.7(6) . . . . ?
C4 C5 Cr1 P51 112.3(6) . . . . ?
C1 C5 Cr1 P51 -129.7(6) . . . . ?
C10 C5 Cr1 P51 -8.7(7) . . . . ?
C4 C5 Cr1 P1 177.9(3) . . . . ?
C1 C5 Cr1 P1 -64.2(3) . . . . ?
C10 C5 Cr1 P1 56.9(4) . . . . ?
C4 C5 Cr1 P42 88.1(6) . . . . ?
C1 C5 Cr1 P42 -153.9(6) . . . . ?
C10 C5 Cr1 P42 -32.9(6) . . . . ?
C4 C5 Cr1 P2 -119.8(5) . . . . ?
C1 C5 Cr1 P2 -1.8(6) . . . . ?
C10 C5 Cr1 P2 119.2(6) . . . . ?
C4 C3 Cr1 C2 117.1(2) . . . . ?
C8 C3 Cr1 C2 -121.8(4) . . . . ?
C2 C3 Cr1 C4 -117.1(2) . . . . ?
C8 C3 Cr1 C4 121.0(4) . . . . ?
C2 C3 Cr1 C5 -79.67(16) . . . . ?
C4 C3 Cr1 C5 37.47(16) . . . . ?
C8 C3 Cr1 C5 158.5(3) . . . . ?
C2 C3 Cr1 C1 -37.19(14) . . . . ?
C4 C3 Cr1 C1 79.95(17) . . . . ?
C8 C3 Cr1 C1 -159.0(3) . . . . ?
C2 C3 Cr1 P31 114.5(6) . . . . ?
C4 C3 Cr1 P31 -128.4(6) . . . . ?
C8 C3 Cr1 P31 -7.3(7) . . . . ?
C2 C3 Cr1 P21 62.2(6) . . . . ?
C4 C3 Cr1 P21 179.3(6) . . . . ?
C8 C3 Cr1 P21 -59.6(7) . . . . ?
C2 C3 Cr1 P11 -3.7(16) . . . . ?
C4 C3 Cr1 P11 113.5(16) . . . . ?
C8 C3 Cr1 P11 -125.5(16) . . . . ?
C2 C3 Cr1 P51 -142.6(8) . . . . ?
C4 C3 Cr1 P51 -25.5(8) . . . . ?
C8 C3 Cr1 P51 95.6(8) . . . . ?
C2 C3 Cr1 P1 19.4(5) . . . . ?
C4 C3 Cr1 P1 136.5(5) . . . . ?
C8 C3 Cr1 P1 -102.4(5) . . . . ?
C2 C3 Cr1 P42 -167.2(5) . . . . ?
C4 C3 Cr1 P42 -50.1(6) . . . . ?
C8 C3 Cr1 P42 71.0(6) . . . . ?
C2 C3 Cr1 P2 73.3(3) . . . . ?
C4 C3 Cr1 P2 -169.5(3) . . . . ?
C8 C3 Cr1 P2 -48.5(4) . . . . ?
C5 C1 Cr1 C2 -117.2(2) . . . . ?
C6 C1 Cr1 C2 121.3(3) . . . . ?
C2 C1 Cr1 C4 80.07(17) . . . . ?
C5 C1 Cr1 C4 -37.13(15) . . . . ?
C6 C1 Cr1 C4 -158.7(3) . . . . ?
C2 C1 Cr1 C5 117.2(2) . . . . ?
C6 C1 Cr1 C5 -121.5(3) . . . . ?
C2 C1 Cr1 C3 37.45(16) . . . . ?
C5 C1 Cr1 C3 -79.75(16) . . . . ?
C6 C1 Cr1 C3 158.7(3) . . . . ?
C2 C1 Cr1 P31 -23.5(9) . . . . ?
C5 C1 Cr1 P31 -140.7(9) . . . . ?
C6 C1 Cr1 P31 97.8(9) . . . . ?
C2 C1 Cr1 P21 -76.7(5) . . . . ?
C5 C1 Cr1 P21 166.1(5) . . . . ?
C6 C1 Cr1 P21 44.6(6) . . . . ?
C2 C1 Cr1 P11 -130.6(6) . . . . ?
C5 C1 Cr1 P11 112.2(6) . . . . ?
C6 C1 Cr1 P11 -9.4(7) . . . . ?
C2 C1 Cr1 P51 179.2(6) . . . . ?
C5 C1 Cr1 P51 62.0(6) . . . . ?
C6 C1 Cr1 P51 -59.6(7) . . . . ?
C2 C1 Cr1 P1 -116.4(3) . . . . ?
C5 C1 Cr1 P1 126.4(3) . . . . ?
C6 C1 Cr1 P1 4.9(4) . . . . ?
C2 C1 Cr1 P42 155.8(7) . . . . ?
C5 C1 Cr1 P42 38.6(7) . . . . ?
C6 C1 Cr1 P42 -83.0(7) . . . . ?
C2 C1 Cr1 P2 -63.7(3) . . . . ?
C5 C1 Cr1 P2 179.1(3) . . . . ?
C6 C1 Cr1 P2 57.6(4) . . . . ?
C2 Cr1 P11 P51 -155.0(5) . . . . ?
C4 Cr1 P11 P51 -69.1(9) . . . . ?
C5 Cr1 P11 P51 -85.5(6) . . . . ?
C3 Cr1 P11 P51 -152.4(11) . . . . ?
C1 Cr1 P11 P51 -122.6(6) . . . . ?
P31 Cr1 P11 P51 88.3(7) . . . . ?
P21 Cr1 P11 P51 127.9(8) . . . . ?
P1 Cr1 P11 P51 150(3) . . . . ?
P42 Cr1 P11 P51 14.1(5) . . . . ?
P2 Cr1 P11 P51 121.5(7) . . . . ?
C2 Cr1 P11 P21 77.1(6) . . . . ?
C4 Cr1 P11 P21 163.1(5) . . . . ?
C5 Cr1 P11 P21 146.6(5) . . . . ?
C3 Cr1 P11 P21 79.7(14) . . . . ?
C1 Cr1 P11 P21 109.6(6) . . . . ?
P31 Cr1 P11 P21 -39.6(6) . . . . ?
P51 Cr1 P11 P21 -127.9(8) . . . . ?
P1 Cr1 P11 P21 23(2) . . . . ?
P42 Cr1 P11 P21 -113.7(6) . . . . ?
P2 Cr1 P11 P21 -6.4(6) . . . . ?
C2 Cr1 P11 Cr2 140.1(3) . . . . ?
C4 Cr1 P11 Cr2 -133.9(5) . . . . ?
C5 Cr1 P11 Cr2 -150.4(4) . . . . ?
C3 Cr1 P11 Cr2 142.7(11) . . . . ?
C1 Cr1 P11 Cr2 172.6(4) . . . . ?
P31 Cr1 P11 Cr2 23.5(6) . . . . ?
P21 Cr1 P11 Cr2 63.0(5) . . . . ?
P51 Cr1 P11 Cr2 -64.8(5) . . . . ?
P1 Cr1 P11 Cr2 86(3) . . . . ?
P42 Cr1 P11 Cr2 -50.7(3) . . . . ?
P2 Cr1 P11 Cr2 56.7(4) . . . . ?
P51 P11 P21 P31 -0.6(12) . . . . ?
Cr1 P11 P21 P31 47.6(7) . . . . ?
Cr2 P11 P21 P31 -47.9(7) . . . . ?
P51 P11 P21 Cr2 47.4(8) . . . . ?
Cr1 P11 P21 Cr2 95.6(5) . . . . ?
P51 P11 P21 Cr1 -48.2(8) . . . . ?
Cr2 P11 P21 Cr1 -95.6(5) . . . . ?
C2 Cr1 P21 P31 110.7(6) . . . . ?
C4 Cr1 P21 P31 78.6(12) . . . . ?
C5 Cr1 P21 P31 163.0(6) . . . . ?
C3 Cr1 P21 P31 77.5(6) . . . . ?
C1 Cr1 P21 P31 147.5(6) . . . . ?
P11 Cr1 P21 P31 -127.4(8) . . . . ?
P51 Cr1 P21 P31 -89.1(7) . . . . ?
P1 Cr1 P21 P31 -135.6(8) . . . . ?
P42 Cr1 P21 P31 -65.5(7) . . . . ?
P2 Cr1 P21 P31 27.0(18) . . . . ?
C2 Cr1 P21 P11 -121.9(6) . . . . ?
C4 Cr1 P21 P11 -154.0(11) . . . . ?
C5 Cr1 P21 P11 -69.7(7) . . . . ?
C3 Cr1 P21 P11 -155.1(6) . . . . ?
C1 Cr1 P21 P11 -85.1(6) . . . . ?
P31 Cr1 P21 P11 127.4(8) . . . . ?
P51 Cr1 P21 P11 38.3(6) . . . . ?
P1 Cr1 P21 P11 -8.3(8) . . . . ?
P42 Cr1 P21 P11 61.8(6) . . . . ?
P2 Cr1 P21 P11 154(2) . . . . ?
C2 Cr1 P21 Cr2 173.9(4) . . . . ?
C4 Cr1 P21 Cr2 141.8(8) . . . . ?
C5 Cr1 P21 Cr2 -133.8(3) . . . . ?
C3 Cr1 P21 Cr2 140.7(3) . . . . ?
C1 Cr1 P21 Cr2 -149.3(3) . . . . ?
P31 Cr1 P21 Cr2 63.2(6) . . . . ?
P11 Cr1 P21 Cr2 -64.2(6) . . . . ?
P51 Cr1 P21 Cr2 -25.9(5) . . . . ?
P1 Cr1 P21 Cr2 -72.4(4) . . . . ?
P42 Cr1 P21 Cr2 -2.3(4) . . . . ?
P2 Cr1 P21 Cr2 90.2(19) . . . . ?
P11 P21 P31 P41 1.0(12) . . . . ?
Cr2 P21 P31 P41 -47.4(8) . . . . ?
Cr1 P21 P31 P41 48.8(7) . . . . ?
P11 P21 P31 Cr2 48.4(7) . . . . ?
Cr1 P21 P31 Cr2 96.2(4) . . . . ?
P11 P21 P31 Cr1 -47.8(7) . . . . ?
Cr2 P21 P31 Cr1 -96.2(4) . . . . ?
C2 Cr1 P31 P41 146.8(6) . . . . ?
C4 Cr1 P31 P41 76.3(7) . . . . ?
C5 Cr1 P31 P41 75.8(14) . . . . ?
C3 Cr1 P31 P41 109.9(7) . . . . ?
C1 Cr1 P31 P41 161.9(6) . . . . ?
P21 Cr1 P31 P41 -128.8(8) . . . . ?
P11 Cr1 P31 P41 -89.2(7) . . . . ?
P51 Cr1 P31 P41 -37.5(7) . . . . ?
P1 Cr1 P31 P41 -101.6(6) . . . . ?
P42 Cr1 P31 P41 -17.6(6) . . . . ?
P2 Cr1 P31 P41 -138.0(9) . . . . ?
C2 Cr1 P31 P21 -84.4(5) . . . . ?
C4 Cr1 P31 P21 -154.9(4) . . . . ?
C5 Cr1 P31 P21 -155.4(10) . . . . ?
C3 Cr1 P31 P21 -121.3(5) . . . . ?
C1 Cr1 P31 P21 -69.3(8) . . . . ?
P11 Cr1 P31 P21 39.6(5) . . . . ?
P51 Cr1 P31 P21 91.3(6) . . . . ?
P1 Cr1 P31 P21 27.2(5) . . . . ?
P42 Cr1 P31 P21 111.2(5) . . . . ?
P2 Cr1 P31 P21 -9.2(5) . . . . ?
C2 Cr1 P31 Cr2 -147.8(4) . . . . ?
C4 Cr1 P31 Cr2 141.8(3) . . . . ?
C5 Cr1 P31 Cr2 141.2(9) . . . . ?
C3 Cr1 P31 Cr2 175.3(5) . . . . ?
C1 Cr1 P31 Cr2 -132.7(5) . . . . ?
P21 Cr1 P31 Cr2 -63.4(4) . . . . ?
P11 Cr1 P31 Cr2 -23.7(6) . . . . ?
P51 Cr1 P31 Cr2 27.9(6) . . . . ?
P1 Cr1 P31 Cr2 -36.2(4) . . . . ?
P42 Cr1 P31 Cr2 47.8(5) . . . . ?
P2 Cr1 P31 Cr2 -72.6(5) . . . . ?
P21 P31 P41 P51 -1.1(12) . . . . ?
Cr2 P31 P41 P51 -47.6(7) . . . . ?
Cr1 P31 P41 P51 46.6(7) . . . . ?
P21 P31 P41 Cr2 46.5(7) . . . . ?
Cr1 P31 P41 Cr2 94.2(4) . . . . ?
P21 P31 P41 Cr1 -47.7(7) . . . . ?
Cr2 P31 P41 Cr1 -94.2(4) . . . . ?
C2 Cr1 P41 P31 -67.8(8) . . . . ?
C4 Cr1 P41 P31 -121.3(6) . . . . ?
C5 Cr1 P41 P31 -154.0(5) . . . . ?
C3 Cr1 P41 P31 -84.0(6) . . . . ?
C1 Cr1 P41 P31 -153.0(10) . . . . ?
P21 Cr1 P41 P31 38.6(6) . . . . ?
P11 Cr1 P41 P31 92.0(7) . . . . ?
P51 Cr1 P41 P31 129.5(8) . . . . ?
P1 Cr1 P41 P31 78.9(6) . . . . ?
P42 Cr1 P41 P31 143.3(12) . . . . ?
P2 Cr1 P41 P31 26.5(6) . . . . ?
C2 Cr1 P41 P51 162.7(5) . . . . ?
C4 Cr1 P41 P51 109.2(6) . . . . ?
C5 Cr1 P41 P51 76.5(6) . . . . ?
C3 Cr1 P41 P51 146.5(6) . . . . ?
C1 Cr1 P41 P51 77.5(13) . . . . ?
P31 Cr1 P41 P51 -129.5(8) . . . . ?
P21 Cr1 P41 P51 -90.9(6) . . . . ?
P11 Cr1 P41 P51 -37.5(6) . . . . ?
P1 Cr1 P41 P51 -50.6(6) . . . . ?
P42 Cr1 P41 P51 13.8(8) . . . . ?
P2 Cr1 P41 P51 -103.0(6) . . . . ?
C2 Cr1 P41 Cr2 -132.5(4) . . . . ?
C4 Cr1 P41 Cr2 174.0(4) . . . . ?
C5 Cr1 P41 Cr2 141.2(3) . . . . ?
C3 Cr1 P41 Cr2 -148.7(4) . . . . ?
C1 Cr1 P41 Cr2 142.3(10) . . . . ?
P31 Cr1 P41 Cr2 -64.7(5) . . . . ?
P21 Cr1 P41 Cr2 -26.1(4) . . . . ?
P11 Cr1 P41 Cr2 27.3(5) . . . . ?
P51 Cr1 P41 Cr2 64.8(6) . . . . ?
P1 Cr1 P41 Cr2 14.2(4) . . . . ?
P42 Cr1 P41 Cr2 78.6(9) . . . . ?
P2 Cr1 P41 Cr2 -38.2(3) . . . . ?
P21 P11 P51 P41 -0.1(12) . . . . ?
Cr1 P11 P51 P41 -47.7(8) . . . . ?
Cr2 P11 P51 P41 46.5(8) . . . . ?
P21 P11 P51 Cr2 -46.6(7) . . . . ?
Cr1 P11 P51 Cr2 -94.2(5) . . . . ?
P21 P11 P51 Cr1 47.6(7) . . . . ?
Cr2 P11 P51 Cr1 94.2(5) . . . . ?
P31 P41 P51 P11 0.7(13) . . . . ?
Cr2 P41 P51 P11 -46.8(8) . . . . ?
Cr1 P41 P51 P11 47.5(8) . . . . ?
P31 P41 P51 Cr2 47.6(8) . . . . ?
Cr1 P41 P51 Cr2 94.3(4) . . . . ?
P31 P41 P51 Cr1 -46.7(8) . . . . ?
Cr2 P41 P51 Cr1 -94.3(4) . . . . ?
C2 Cr1 P51 P11 76.9(13) . . . . ?
C4 Cr1 P51 P11 145.6(7) . . . . ?
C5 Cr1 P51 P11 108.6(7) . . . . ?
C3 Cr1 P51 P11 162.0(7) . . . . ?
C1 Cr1 P51 P11 75.5(7) . . . . ?
P31 Cr1 P51 P11 -92.5(7) . . . . ?
P21 Cr1 P51 P11 -39.3(6) . . . . ?
P1 Cr1 P51 P11 -7.7(8) . . . . ?
P42 Cr1 P51 P11 -145.6(12) . . . . ?
P2 Cr1 P51 P11 -51.5(7) . . . . ?
C2 Cr1 P51 P41 -154.0(10) . . . . ?
C4 Cr1 P51 P41 -85.3(5) . . . . ?
C5 Cr1 P51 P41 -122.3(5) . . . . ?
C3 Cr1 P51 P41 -68.9(8) . . . . ?
C1 Cr1 P51 P41 -155.4(4) . . . . ?
P31 Cr1 P51 P41 36.6(6) . . . . ?
P21 Cr1 P51 P41 89.8(6) . . . . ?
P11 Cr1 P51 P41 129.1(8) . . . . ?
P1 Cr1 P51 P41 121.4(6) . . . . ?
P42 Cr1 P51 P41 -16.5(9) . . . . ?
P2 Cr1 P51 P41 77.6(6) . . . . ?
C2 Cr1 P51 Cr2 141.8(9) . . . . ?
C4 Cr1 P51 Cr2 -149.5(4) . . . . ?
C5 Cr1 P51 Cr2 173.5(4) . . . . ?
C3 Cr1 P51 Cr2 -133.1(4) . . . . ?
C1 Cr1 P51 Cr2 140.5(3) . . . . ?
P31 Cr1 P51 Cr2 -27.6(6) . . . . ?
P21 Cr1 P51 Cr2 25.6(5) . . . . ?
P11 Cr1 P51 Cr2 64.9(7) . . . . ?
P1 Cr1 P51 Cr2 57.2(4) . . . . ?
P42 Cr1 P51 Cr2 -80.7(9) . . . . ?
P2 Cr1 P51 Cr2 13.4(5) . . . . ?
C2 Cr1 P1 P5 -148.5(3) . . . . ?
C4 Cr1 P1 P5 -75.9(5) . . . . ?
C5 Cr1 P1 P5 -78.9(3) . . . . ?
C3 Cr1 P1 P5 -161.2(3) . . . . ?
C1 Cr1 P1 P5 -112.6(3) . . . . ?
P31 Cr1 P1 P5 100.0(6) . . . . ?
P21 Cr1 P1 P5 134.2(7) . . . . ?
P11 Cr1 P1 P5 -18(3) . . . . ?
P51 Cr1 P1 P5 7.9(5) . . . . ?
P42 Cr1 P1 P5 24.1(4) . . . . ?
P2 Cr1 P1 P5 129.2(4) . . . . ?
C2 Cr1 P1 P2 82.3(3) . . . . ?
C4 Cr1 P1 P2 154.9(4) . . . . ?
C5 Cr1 P1 P2 151.9(3) . . . . ?
C3 Cr1 P1 P2 69.6(5) . . . . ?
C1 Cr1 P1 P2 118.2(3) . . . . ?
P31 Cr1 P1 P2 -29.2(6) . . . . ?
P21 Cr1 P1 P2 5.0(7) . . . . ?
P11 Cr1 P1 P2 -147(3) . . . . ?
P51 Cr1 P1 P2 -121.3(5) . . . . ?
P42 Cr1 P1 P2 -105.1(4) . . . . ?
C2 Cr1 P1 Cr2 147.00(16) . . . . ?
C4 Cr1 P1 Cr2 -140.4(4) . . . . ?
C5 Cr1 P1 Cr2 -143.39(15) . . . . ?
C3 Cr1 P1 Cr2 134.4(3) . . . . ?
C1 Cr1 P1 Cr2 -177.1(2) . . . . ?
P31 Cr1 P1 Cr2 35.5(5) . . . . ?
P21 Cr1 P1 Cr2 69.7(6) . . . . ?
P11 Cr1 P1 Cr2 -82(3) . . . . ?
P51 Cr1 P1 Cr2 -56.6(4) . . . . ?
P42 Cr1 P1 Cr2 -40.4(3) . . . . ?
P2 Cr1 P1 Cr2 64.7(3) . . . . ?
P5 P1 P2 P3 0.2(7) . . . . ?
Cr1 P1 P2 P3 47.3(4) . . . . ?
Cr2 P1 P2 P3 -46.7(4) . . . . ?
P5 P1 P2 Cr1 -47.2(4) . . . . ?
Cr2 P1 P2 Cr1 -94.0(2) . . . . ?
P5 P1 P2 Cr2 46.9(4) . . . . ?
Cr1 P1 P2 Cr2 94.0(2) . . . . ?
C2 Cr1 P2 P3 119.3(4) . . . . ?
C4 Cr1 P2 P3 71.0(5) . . . . ?
C5 Cr1 P2 P3 153.9(4) . . . . ?
C3 Cr1 P2 P3 83.1(4) . . . . ?
C1 Cr1 P2 P3 152.6(4) . . . . ?
P31 Cr1 P2 P3 4.1(9) . . . . ?
P21 Cr1 P2 P3 -142.6(19) . . . . ?
P11 Cr1 P2 P3 -120.2(7) . . . . ?
P51 Cr1 P2 P3 -77.8(6) . . . . ?
P1 Cr1 P2 P3 -128.6(5) . . . . ?
P42 Cr1 P2 P3 -53.3(5) . . . . ?
C2 Cr1 P2 P1 -112.1(3) . . . . ?
C4 Cr1 P2 P1 -160.3(3) . . . . ?
C5 Cr1 P2 P1 -77.5(4) . . . . ?
C3 Cr1 P2 P1 -148.3(3) . . . . ?
C1 Cr1 P2 P1 -78.7(3) . . . . ?
P31 Cr1 P2 P1 132.8(7) . . . . ?
P21 Cr1 P2 P1 -14.0(17) . . . . ?
P11 Cr1 P2 P1 8.4(6) . . . . ?
P51 Cr1 P2 P1 50.8(5) . . . . ?
P42 Cr1 P2 P1 75.3(4) . . . . ?
C2 Cr1 P2 Cr2 -176.1(2) . . . . ?
C4 Cr1 P2 Cr2 135.6(3) . . . . ?
C5 Cr1 P2 Cr2 -141.5(3) . . . . ?
C3 Cr1 P2 Cr2 147.68(16) . . . . ?
C1 Cr1 P2 Cr2 -142.77(15) . . . . ?
P31 Cr1 P2 Cr2 68.7(7) . . . . ?
P21 Cr1 P2 Cr2 -78.0(18) . . . . ?
P11 Cr1 P2 Cr2 -55.6(5) . . . . ?
P51 Cr1 P2 Cr2 -13.2(5) . . . . ?
P1 Cr1 P2 Cr2 -64.0(2) . . . . ?
P42 Cr1 P2 Cr2 11.3(4) . . . . ?
P1 P2 P3 P4 -0.9(7) . . . . ?
Cr1 P2 P3 P4 46.1(4) . . . . ?
Cr2 P2 P3 P4 -47.4(4) . . . . ?
P1 P2 P3 Cr1 -46.9(4) . . . . ?
Cr2 P2 P3 Cr1 -93.4(2) . . . . ?
P1 P2 P3 Cr2 46.5(4) . . . . ?
Cr1 P2 P3 Cr2 93.4(2) . . . . ?
C2 Cr1 P3 P4 152.6(3) . . . . ?
C4 Cr1 P3 P4 82.6(4) . . . . ?
C5 Cr1 P3 P4 70.8(6) . . . . ?
C3 Cr1 P3 P4 118.8(3) . . . . ?
C1 Cr1 P3 P4 155.3(5) . . . . ?
P31 Cr1 P3 P4 -144(3) . . . . ?
P21 Cr1 P3 P4 -121.2(5) . . . . ?
P11 Cr1 P3 P4 -77.8(5) . . . . ?
P51 Cr1 P3 P4 -27.4(5) . . . . ?
P1 Cr1 P3 P4 -91.2(3) . . . . ?
P42 Cr1 P3 P4 -9.8(4) . . . . ?
P2 Cr1 P3 P4 -130.2(5) . . . . ?
C2 Cr1 P3 P2 -77.2(3) . . . . ?
C4 Cr1 P3 P2 -147.1(3) . . . . ?
C5 Cr1 P3 P2 -159.0(3) . . . . ?
C3 Cr1 P3 P2 -110.9(3) . . . . ?
C1 Cr1 P3 P2 -74.5(6) . . . . ?
P31 Cr1 P3 P2 -14(3) . . . . ?
P21 Cr1 P3 P2 9.1(4) . . . . ?
P11 Cr1 P3 P2 52.5(5) . . . . ?
P51 Cr1 P3 P2 102.8(5) . . . . ?
P1 Cr1 P3 P2 39.0(3) . . . . ?
P42 Cr1 P3 P2 120.4(4) . . . . ?
C2 Cr1 P3 Cr2 -142.2(2) . . . . ?
C4 Cr1 P3 Cr2 147.83(19) . . . . ?
C5 Cr1 P3 Cr2 136.0(3) . . . . ?
C3 Cr1 P3 Cr2 -176.0(3) . . . . ?
C1 Cr1 P3 Cr2 -139.5(4) . . . . ?
P31 Cr1 P3 Cr2 -79(3) . . . . ?
P21 Cr1 P3 Cr2 -56.0(3) . . . . ?
P11 Cr1 P3 Cr2 -12.6(5) . . . . ?
P51 Cr1 P3 Cr2 37.8(5) . . . . ?
P1 Cr1 P3 Cr2 -26.0(3) . . . . ?
P42 Cr1 P3 Cr2 55.4(4) . . . . ?
P2 Cr1 P3 Cr2 -65.0(3) . . . . ?
P2 P3 P4 P5 1.3(7) . . . . ?
Cr1 P3 P4 P5 47.2(4) . . . . ?
Cr2 P3 P4 P5 -46.0(4) . . . . ?
P2 P3 P4 Cr1 -45.9(4) . . . . ?
Cr2 P3 P4 Cr1 -93.2(2) . . . . ?
P2 P3 P4 Cr2 47.3(4) . . . . ?
Cr1 P3 P4 Cr2 93.2(2) . . . . ?
C2 Cr1 P4 P3 -74.8(5) . . . . ?
C4 Cr1 P4 P3 -111.8(3) . . . . ?
C5 Cr1 P4 P3 -147.6(3) . . . . ?
C3 Cr1 P4 P3 -77.7(3) . . . . ?
C1 Cr1 P4 P3 -159.9(3) . . . . ?
P31 Cr1 P4 P3 7.9(6) . . . . ?
P21 Cr1 P4 P3 50.7(5) . . . . ?
P11 Cr1 P4 P3 102.9(6) . . . . ?
P51 Cr1 P4 P3 135.0(7) . . . . ?
P1 Cr1 P4 P3 91.2(3) . . . . ?
P42 Cr1 P4 P3 146.7(11) . . . . ?
P2 Cr1 P4 P3 37.6(3) . . . . ?
C2 Cr1 P4 P5 156.2(4) . . . . ?
C4 Cr1 P4 P5 119.2(3) . . . . ?
C5 Cr1 P4 P5 83.3(4) . . . . ?
C3 Cr1 P4 P5 153.2(3) . . . . ?
C1 Cr1 P4 P5 71.0(5) . . . . ?
P31 Cr1 P4 P5 -121.2(6) . . . . ?
P21 Cr1 P4 P5 -78.4(5) . . . . ?
P11 Cr1 P4 P5 -26.2(5) . . . . ?
P51 Cr1 P4 P5 6.0(8) . . . . ?
P1 Cr1 P4 P5 -37.8(4) . . . . ?
P42 Cr1 P4 P5 17.7(9) . . . . ?
P2 Cr1 P4 P5 -91.5(3) . . . . ?
C2 Cr1 P4 Cr2 -139.5(3) . . . . ?
C4 Cr1 P4 Cr2 -176.5(2) . . . . ?
C5 Cr1 P4 Cr2 147.65(15) . . . . ?
C3 Cr1 P4 Cr2 -142.47(15) . . . . ?
C1 Cr1 P4 Cr2 135.3(3) . . . . ?
P31 Cr1 P4 Cr2 -56.9(4) . . . . ?
P21 Cr1 P4 Cr2 -14.0(4) . . . . ?
P11 Cr1 P4 Cr2 38.1(5) . . . . ?
P51 Cr1 P4 Cr2 70.3(6) . . . . ?
P1 Cr1 P4 Cr2 26.5(2) . . . . ?
P42 Cr1 P4 Cr2 82.0(10) . . . . ?
P2 Cr1 P4 Cr2 -27.14(19) . . . . ?
P2 P1 P5 P4 0.6(7) . . . . ?
Cr1 P1 P5 P4 -46.1(4) . . . . ?
Cr2 P1 P5 P4 47.6(4) . . . . ?
P2 P1 P5 Cr2 -47.0(4) . . . . ?
Cr1 P1 P5 Cr2 -93.75(19) . . . . ?
P2 P1 P5 Cr1 46.7(4) . . . . ?
Cr2 P1 P5 Cr1 93.75(19) . . . . ?
P3 P4 P5 P1 -1.2(7) . . . . ?
Cr1 P4 P5 P1 46.0(4) . . . . ?
Cr2 P4 P5 P1 -47.4(4) . . . . ?
P3 P4 P5 Cr2 46.2(4) . . . . ?
Cr1 P4 P5 Cr2 93.3(2) . . . . ?
P3 P4 P5 Cr1 -47.2(4) . . . . ?
Cr2 P4 P5 Cr1 -93.3(2) . . . . ?
C2 Cr1 P5 P1 69.5(6) . . . . ?
C4 Cr1 P5 P1 152.4(3) . . . . ?
C5 Cr1 P5 P1 118.4(3) . . . . ?
C3 Cr1 P5 P1 156.1(5) . . . . ?
C1 Cr1 P5 P1 82.2(4) . . . . ?
P31 Cr1 P5 P1 -80.2(6) . . . . ?
P21 Cr1 P5 P1 -28.0(5) . . . . ?
P11 Cr1 P5 P1 6.6(10) . . . . ?
P51 Cr1 P5 P1 -147(2) . . . . ?
P42 Cr1 P5 P1 -138.1(6) . . . . ?
P2 Cr1 P5 P1 -38.6(3) . . . . ?
C2 Cr1 P5 P4 -160.7(3) . . . . ?
C4 Cr1 P5 P4 -77.8(3) . . . . ?
C5 Cr1 P5 P4 -111.7(3) . . . . ?
C3 Cr1 P5 P4 -74.1(5) . . . . ?
C1 Cr1 P5 P4 -148.0(3) . . . . ?
P31 Cr1 P5 P4 49.6(6) . . . . ?
P21 Cr1 P5 P4 101.9(5) . . . . ?
P11 Cr1 P5 P4 136.4(8) . . . . ?
P51 Cr1 P5 P4 -17(2) . . . . ?
P1 Cr1 P5 P4 129.8(5) . . . . ?
P42 Cr1 P5 P4 -8.3(4) . . . . ?
P2 Cr1 P5 P4 91.2(3) . . . . ?
C2 Cr1 P5 Cr2 134.1(3) . . . . ?
C4 Cr1 P5 Cr2 -142.96(17) . . . . ?
C5 Cr1 P5 Cr2 -176.9(2) . . . . ?
C3 Cr1 P5 Cr2 -139.3(4) . . . . ?
C1 Cr1 P5 Cr2 146.79(17) . . . . ?
P31 Cr1 P5 Cr2 -15.6(5) . . . . ?
P21 Cr1 P5 Cr2 36.7(4) . . . . ?
P11 Cr1 P5 Cr2 71.3(8) . . . . ?
P51 Cr1 P5 Cr2 -82(2) . . . . ?
P1 Cr1 P5 Cr2 64.6(3) . . . . ?
P42 Cr1 P5 Cr2 -73.4(4) . . . . ?
P2 Cr1 P5 Cr2 26.0(2) . . . . ?
C2 Cr1 P12 P52 -139.0(5) . . . . ?
C4 Cr1 P12 P52 -101.9(13) . . . . ?
C5 Cr1 P12 P52 -73.3(4) . . . . ?
C3 Cr1 P12 P52 -161.9(3) . . . . ?
C1 Cr1 P12 P52 -100.9(5) . . . . ?
P31 Cr1 P12 P52 111.8(6) . . . . ?
P21 Cr1 P12 P52 139.9(10) . . . . ?
P11 Cr1 P12 P52 -10.7(12) . . . . ?
P51 Cr1 P12 P52 18.5(6) . . . . ?
P1 Cr1 P12 P52 -17.3(7) . . . . ?
P42 Cr1 P12 P52 37.7(4) . . . . ?
P2 Cr1 P12 P52 137.1(6) . . . . ?
C2 Cr1 P12 P22 93.6(5) . . . . ?
C4 Cr1 P12 P22 130.7(13) . . . . ?
C5 Cr1 P12 P22 159.3(3) . . . . ?
C3 Cr1 P12 P22 70.7(5) . . . . ?
C1 Cr1 P12 P22 131.7(5) . . . . ?
P31 Cr1 P12 P22 -15.6(6) . . . . ?
P21 Cr1 P12 P22 12.5(8) . . . . ?
P11 Cr1 P12 P22 -138.1(15) . . . . ?
P51 Cr1 P12 P22 -108.9(5) . . . . ?
P1 Cr1 P12 P22 -144.7(9) . . . . ?
P42 Cr1 P12 P22 -89.7(4) . . . . ?
P2 Cr1 P12 P22 9.7(5) . . . . ?
C2 Cr1 P12 Cr2 156.8(3) . . . . ?
C4 Cr1 P12 Cr2 -166.1(12) . . . . ?
C5 Cr1 P12 Cr2 -137.4(2) . . . . ?
C3 Cr1 P12 Cr2 134.0(2) . . . . ?
C1 Cr1 P12 Cr2 -165.1(4) . . . . ?
P31 Cr1 P12 Cr2 47.7(5) . . . . ?
P21 Cr1 P12 Cr2 75.7(9) . . . . ?
P11 Cr1 P12 Cr2 -74.9(12) . . . . ?
P51 Cr1 P12 Cr2 -45.7(4) . . . . ?
P1 Cr1 P12 Cr2 -81.4(7) . . . . ?
P42 Cr1 P12 Cr2 -26.4(3) . . . . ?
P2 Cr1 P12 Cr2 72.9(4) . . . . ?
P52 P12 P22 P32 -1.2(7) . . . . ?
Cr1 P12 P22 P32 46.4(4) . . . . ?
Cr2 P12 P22 P32 -47.5(4) . . . . ?
P52 P12 P22 Cr2 46.4(4) . . . . ?
Cr1 P12 P22 Cr2 94.0(2) . . . . ?
P52 P12 P22 Cr1 -47.6(4) . . . . ?
Cr2 P12 P22 Cr1 -94.0(2) . . . . ?
C2 Cr1 P22 P32 130.6(5) . . . . ?
C4 Cr1 P22 P32 68.5(4) . . . . ?
C5 Cr1 P22 P32 127.4(15) . . . . ?
C3 Cr1 P22 P32 92.0(5) . . . . ?
C1 Cr1 P22 P32 158.4(3) . . . . ?
P31 Cr1 P22 P32 11.6(11) . . . . ?
P21 Cr1 P22 P32 -140.8(8) . . . . ?
P11 Cr1 P22 P32 -110.1(5) . . . . ?
P51 Cr1 P22 P32 -61.8(6) . . . . ?
P1 Cr1 P22 P32 -120.1(4) . . . . ?
P42 Cr1 P22 P32 -38.1(4) . . . . ?
P2 Cr1 P22 P32 -151.0(11) . . . . ?
C2 Cr1 P22 P12 -98.9(5) . . . . ?
C4 Cr1 P22 P12 -161.0(3) . . . . ?
C5 Cr1 P22 P12 -102.1(15) . . . . ?
C3 Cr1 P22 P12 -137.5(4) . . . . ?
C1 Cr1 P22 P12 -71.1(4) . . . . ?
P31 Cr1 P22 P12 142.1(11) . . . . ?
P21 Cr1 P22 P12 -10.4(7) . . . . ?
P11 Cr1 P22 P12 20.3(6) . . . . ?
P51 Cr1 P22 P12 68.7(6) . . . . ?
P1 Cr1 P22 P12 10.4(3) . . . . ?
P42 Cr1 P22 P12 92.3(4) . . . . ?
P2 Cr1 P22 P12 -20.6(8) . . . . ?
C2 Cr1 P22 Cr2 -163.8(4) . . . . ?
C4 Cr1 P22 Cr2 134.16(19) . . . . ?
C5 Cr1 P22 Cr2 -167.0(14) . . . . ?
C3 Cr1 P22 Cr2 157.7(4) . . . . ?
C1 Cr1 P22 Cr2 -136.0(2) . . . . ?
P31 Cr1 P22 Cr2 77.2(11) . . . . ?
P21 Cr1 P22 Cr2 -75.2(7) . . . . ?
P11 Cr1 P22 Cr2 -44.5(4) . . . . ?
P51 Cr1 P22 Cr2 3.8(5) . . . . ?
P1 Cr1 P22 Cr2 -54.5(3) . . . . ?
P42 Cr1 P22 Cr2 27.5(4) . . . . ?
P2 Cr1 P22 Cr2 -85.4(9) . . . . ?
P12 P22 P32 P42 0.6(7) . . . . ?
Cr2 P22 P32 P42 -46.6(4) . . . . ?
Cr1 P22 P32 P42 46.4(4) . . . . ?
P12 P22 P32 Cr2 47.2(5) . . . . ?
Cr1 P22 P32 Cr2 93.0(2) . . . . ?
P12 P22 P32 Cr1 -45.8(4) . . . . ?
Cr2 P22 P32 Cr1 -93.0(2) . . . . ?
C2 Cr1 P32 P22 -71.5(4) . . . . ?
C4 Cr1 P32 P22 -138.3(4) . . . . ?
C5 Cr1 P32 P22 -160.7(3) . . . . ?
C3 Cr1 P32 P22 -99.8(5) . . . . ?
C1 Cr1 P32 P22 -98.9(14) . . . . ?
P31 Cr1 P32 P22 -10.5(10) . . . . ?
P21 Cr1 P32 P22 19.0(5) . . . . ?
P11 Cr1 P32 P22 68.2(5) . . . . ?
P51 Cr1 P32 P22 114.1(5) . . . . ?
P1 Cr1 P32 P22 53.9(5) . . . . ?
P42 Cr1 P32 P22 129.3(5) . . . . ?
P2 Cr1 P32 P22 8.9(3) . . . . ?
C2 Cr1 P32 P42 159.1(4) . . . . ?
C4 Cr1 P32 P42 92.4(5) . . . . ?
C5 Cr1 P32 P42 70.0(5) . . . . ?
C3 Cr1 P32 P42 130.9(5) . . . . ?
C1 Cr1 P32 P42 131.8(13) . . . . ?
P31 Cr1 P32 P42 -139.8(12) . . . . ?
P21 Cr1 P32 P42 -110.4(4) . . . . ?
P11 Cr1 P32 P42 -61.1(5) . . . . ?
P51 Cr1 P32 P42 -15.2(5) . . . . ?
P1 Cr1 P32 P42 -75.4(5) . . . . ?
P2 Cr1 P32 P42 -120.4(4) . . . . ?
C2 Cr1 P32 Cr2 -136.1(2) . . . . ?
C4 Cr1 P32 Cr2 157.2(3) . . . . ?
C5 Cr1 P32 Cr2 134.8(2) . . . . ?
C3 Cr1 P32 Cr2 -164.4(4) . . . . ?
C1 Cr1 P32 Cr2 -163.5(13) . . . . ?
P31 Cr1 P32 Cr2 -75.0(10) . . . . ?
P21 Cr1 P32 Cr2 -45.6(3) . . . . ?
P11 Cr1 P32 Cr2 3.6(4) . . . . ?
P51 Cr1 P32 Cr2 49.5(5) . . . . ?
P1 Cr1 P32 Cr2 -10.6(4) . . . . ?
P42 Cr1 P32 Cr2 64.8(4) . . . . ?
P2 Cr1 P32 Cr2 -55.6(3) . . . . ?
P22 P32 P42 P52 0.2(7) . . . . ?
Cr2 P32 P42 P52 -46.3(5) . . . . ?
Cr1 P32 P42 P52 47.2(5) . . . . ?
P22 P32 P42 Cr1 -47.0(4) . . . . ?
Cr2 P32 P42 Cr1 -93.5(3) . . . . ?
P22 P32 P42 Cr2 46.5(4) . . . . ?
Cr1 P32 P42 Cr2 93.5(3) . . . . ?
C2 Cr1 P42 P52 130.8(15) . . . . ?
C4 Cr1 P42 P52 130.7(5) . . . . ?
C5 Cr1 P42 P52 92.5(4) . . . . ?
C3 Cr1 P42 P52 159.3(3) . . . . ?
C1 Cr1 P42 P52 69.3(5) . . . . ?
P31 Cr1 P42 P52 -111.1(5) . . . . ?
P21 Cr1 P42 P52 -62.2(5) . . . . ?
P11 Cr1 P42 P52 -14.4(6) . . . . ?
P51 Cr1 P42 P52 13.2(10) . . . . ?
P1 Cr1 P42 P52 -24.2(4) . . . . ?
P2 Cr1 P42 P52 -75.9(5) . . . . ?
C2 Cr1 P42 P32 -100.0(15) . . . . ?
C4 Cr1 P42 P32 -100.1(5) . . . . ?
C5 Cr1 P42 P32 -138.3(4) . . . . ?
C3 Cr1 P42 P32 -71.6(4) . . . . ?
C1 Cr1 P42 P32 -161.5(3) . . . . ?
P31 Cr1 P42 P32 18.1(6) . . . . ?
P21 Cr1 P42 P32 66.9(5) . . . . ?
P11 Cr1 P42 P32 114.7(6) . . . . ?
P51 Cr1 P42 P32 142.4(10) . . . . ?
P1 Cr1 P42 P32 105.0(5) . . . . ?
P2 Cr1 P42 P32 53.3(5) . . . . ?
C2 Cr1 P42 Cr2 -164.7(14) . . . . ?
C4 Cr1 P42 Cr2 -164.8(4) . . . . ?
C5 Cr1 P42 Cr2 157.0(4) . . . . ?
C3 Cr1 P42 Cr2 -136.2(2) . . . . ?
C1 Cr1 P42 Cr2 133.8(2) . . . . ?
P31 Cr1 P42 Cr2 -46.6(4) . . . . ?
P21 Cr1 P42 Cr2 2.3(4) . . . . ?
P11 Cr1 P42 Cr2 50.1(5) . . . . ?
P51 Cr1 P42 Cr2 77.8(9) . . . . ?
P1 Cr1 P42 Cr2 40.3(4) . . . . ?
P2 Cr1 P42 Cr2 -11.3(4) . . . . ?
P32 P42 P52 P12 -0.9(8) . . . . ?
Cr1 P42 P52 P12 46.4(5) . . . . ?
Cr2 P42 P52 P12 -47.2(5) . . . . ?
P32 P42 P52 Cr2 46.3(4) . . . . ?
Cr1 P42 P52 Cr2 93.6(2) . . . . ?
P32 P42 P52 Cr1 -47.3(4) . . . . ?
Cr2 P42 P52 Cr1 -93.6(2) . . . . ?
P22 P12 P52 P42 1.3(8) . . . . ?
Cr1 P12 P52 P42 -46.3(5) . . . . ?
Cr2 P12 P52 P42 47.2(5) . . . . ?
P22 P12 P52 Cr2 -46.0(4) . . . . ?
Cr1 P12 P52 Cr2 -93.5(3) . . . . ?
P22 P12 P52 Cr1 47.6(4) . . . . ?
Cr2 P12 P52 Cr1 93.5(3) . . . . ?
C2 Cr1 P52 P42 -161.7(3) . . . . ?
C4 Cr1 P52 P42 -71.9(4) . . . . ?
C5 Cr1 P52 P42 -100.3(4) . . . . ?
C3 Cr1 P52 P42 -100.1(16) . . . . ?
C1 Cr1 P52 P42 -138.8(4) . . . . ?
P31 Cr1 P52 P42 65.6(6) . . . . ?
P21 Cr1 P52 P42 113.6(5) . . . . ?
P11 Cr1 P52 P42 143.5(15) . . . . ?
P51 Cr1 P52 P42 -11.1(8) . . . . ?
P1 Cr1 P52 P42 138.0(6) . . . . ?
P2 Cr1 P52 P42 104.9(4) . . . . ?
C2 Cr1 P52 P12 68.4(5) . . . . ?
C4 Cr1 P52 P12 158.2(4) . . . . ?
C5 Cr1 P52 P12 129.8(5) . . . . ?
C3 Cr1 P52 P12 130.0(15) . . . . ?
C1 Cr1 P52 P12 91.4(5) . . . . ?
P31 Cr1 P52 P12 -64.3(6) . . . . ?
P21 Cr1 P52 P12 -16.3(5) . . . . ?
P11 Cr1 P52 P12 13.7(15) . . . . ?
P51 Cr1 P52 P12 -141.0(11) . . . . ?
P1 Cr1 P52 P12 8.1(4) . . . . ?
P42 Cr1 P52 P12 -129.9(5) . . . . ?
P2 Cr1 P52 P12 -25.0(4) . . . . ?
C2 Cr1 P52 Cr2 133.4(2) . . . . ?
C4 Cr1 P52 Cr2 -136.8(2) . . . . ?
C5 Cr1 P52 Cr2 -165.2(4) . . . . ?
C3 Cr1 P52 Cr2 -165.1(14) . . . . ?
C1 Cr1 P52 Cr2 156.3(4) . . . . ?
P31 Cr1 P52 Cr2 0.6(6) . . . . ?
P21 Cr1 P52 Cr2 48.7(4) . . . . ?
P11 Cr1 P52 Cr2 78.6(13) . . . . ?
P51 Cr1 P52 Cr2 -76.0(9) . . . . ?
P1 Cr1 P52 Cr2 73.1(5) . . . . ?
P42 Cr1 P52 Cr2 -64.9(3) . . . . ?
P2 Cr1 P52 Cr2 40.0(4) . . . . ?
P41 P31 Cr2 C11 -161.3(6) . . . . ?
P21 P31 Cr2 C11 68.7(6) . . . . ?
Cr1 P31 Cr2 C11 132.5(3) . . . . ?
P41 P31 Cr2 C15 -93(2) . . . . ?
P21 P31 Cr2 C15 136.6(18) . . . . ?
Cr1 P31 Cr2 C15 -159.7(16) . . . . ?
P41 P31 Cr2 C13 -100.4(7) . . . . ?
P21 P31 Cr2 C13 129.6(5) . . . . ?
Cr1 P31 Cr2 C13 -166.6(4) . . . . ?
P41 P31 Cr2 C14 -71.0(7) . . . . ?
P21 P31 Cr2 C14 159.1(4) . . . . ?
Cr1 P31 Cr2 C14 -137.2(3) . . . . ?
P41 P31 Cr2 C12 -138.8(6) . . . . ?
P21 P31 Cr2 C12 91.3(5) . . . . ?
Cr1 P31 Cr2 C12 155.0(4) . . . . ?
P41 P31 Cr2 P21 130.0(8) . . . . ?
Cr1 P31 Cr2 P21 63.7(5) . . . . ?
P21 P31 Cr2 P41 -130.0(8) . . . . ?
Cr1 P31 Cr2 P41 -66.2(7) . . . . ?
P41 P31 Cr2 P51 38.2(7) . . . . ?
P21 P31 Cr2 P51 -91.7(6) . . . . ?
Cr1 P31 Cr2 P51 -28.0(6) . . . . ?
P41 P31 Cr2 P11 89.9(7) . . . . ?
P21 P31 Cr2 P11 -40.0(5) . . . . ?
Cr1 P31 Cr2 P11 23.7(6) . . . . ?
P41 P31 Cr2 P22 147.5(12) . . . . ?
P21 P31 Cr2 P22 17.5(9) . . . . ?
Cr1 P31 Cr2 P22 81.3(8) . . . . ?
P41 P31 Cr2 P52 66.9(7) . . . . ?
P21 P31 Cr2 P52 -63.1(6) . . . . ?
Cr1 P31 Cr2 P52 0.6(6) . . . . ?
P31 P21 Cr2 C11 -140.7(6) . . . . ?
P11 P21 Cr2 C11 92.3(6) . . . . ?
Cr1 P21 Cr2 C11 156.1(4) . . . . ?
P31 P21 Cr2 C15 -163.7(5) . . . . ?
P11 P21 Cr2 C15 69.4(7) . . . . ?
Cr1 P21 Cr2 C15 133.1(3) . . . . ?
P31 P21 Cr2 C13 -74.0(6) . . . . ?
P11 P21 Cr2 C13 159.0(6) . . . . ?
Cr1 P21 Cr2 C13 -137.3(2) . . . . ?
P31 P21 Cr2 C14 -101.2(17) . . . . ?
P11 P21 Cr2 C14 131.9(17) . . . . ?
Cr1 P21 Cr2 C14 -164.4(14) . . . . ?
P31 P21 Cr2 C12 -102.3(6) . . . . ?
P11 P21 Cr2 C12 130.7(6) . . . . ?
Cr1 P21 Cr2 C12 -165.6(4) . . . . ?
P11 P21 Cr2 P31 -127.0(8) . . . . ?
Cr1 P21 Cr2 P31 -63.3(6) . . . . ?
P31 P21 Cr2 P41 36.6(6) . . . . ?
P11 P21 Cr2 P41 -90.3(7) . . . . ?
Cr1 P21 Cr2 P41 -26.6(5) . . . . ?
P31 P21 Cr2 P51 89.2(7) . . . . ?
P11 P21 Cr2 P51 -37.8(6) . . . . ?
Cr1 P21 Cr2 P51 25.9(5) . . . . ?
P31 P21 Cr2 P11 127.0(8) . . . . ?
Cr1 P21 Cr2 P11 63.7(6) . . . . ?
P31 P21 Cr2 P22 -14.7(8) . . . . ?
P11 P21 Cr2 P22 -141.6(11) . . . . ?
Cr1 P21 Cr2 P22 -77.9(8) . . . . ?
P31 P21 Cr2 P52 112.9(6) . . . . ?
P11 P21 Cr2 P52 -14.1(6) . . . . ?
Cr1 P21 Cr2 P52 49.6(4) . . . . ?
P31 P41 Cr2 C11 132.9(16) . . . . ?
P51 P41 Cr2 C11 -98.4(17) . . . . ?
Cr1 P41 Cr2 C11 -162.6(15) . . . . ?
P31 P41 Cr2 C15 159.3(5) . . . . ?
P51 P41 Cr2 C15 -72.0(7) . . . . ?
Cr1 P41 Cr2 C15 -136.2(3) . . . . ?
P31 P41 Cr2 C13 92.3(6) . . . . ?
P51 P41 Cr2 C13 -139.0(6) . . . . ?
Cr1 P41 Cr2 C13 156.7(4) . . . . ?
P31 P41 Cr2 C14 130.5(6) . . . . ?
P51 P41 Cr2 C14 -100.8(6) . . . . ?
Cr1 P41 Cr2 C14 -165.0(4) . . . . ?
P31 P41 Cr2 C12 69.4(7) . . . . ?
P51 P41 Cr2 C12 -161.9(5) . . . . ?
Cr1 P41 Cr2 C12 133.8(3) . . . . ?
P51 P41 Cr2 P31 128.7(8) . . . . ?
Cr1 P41 Cr2 P31 64.5(5) . . . . ?
P31 P41 Cr2 P21 -38.1(6) . . . . ?
P51 P41 Cr2 P21 90.6(6) . . . . ?
Cr1 P41 Cr2 P21 26.3(4) . . . . ?
P31 P41 Cr2 P51 -128.7(8) . . . . ?
Cr1 P41 Cr2 P51 -64.3(6) . . . . ?
P31 P41 Cr2 P11 -91.7(7) . . . . ?
P51 P41 Cr2 P11 37.0(7) . . . . ?
Cr1 P41 Cr2 P11 -27.2(5) . . . . ?
P31 P41 Cr2 P22 -13.8(5) . . . . ?
P51 P41 Cr2 P22 114.9(6) . . . . ?
Cr1 P41 Cr2 P22 50.7(3) . . . . ?
P31 P41 Cr2 P52 -110.9(6) . . . . ?
P51 P41 Cr2 P52 17.8(6) . . . . ?
Cr1 P41 Cr2 P52 -46.4(3) . . . . ?
P11 P51 Cr2 C11 -71.3(8) . . . . ?
P41 P51 Cr2 C11 158.8(5) . . . . ?
Cr1 P51 Cr2 C11 -136.0(2) . . . . ?
P11 P51 Cr2 C15 -99.7(8) . . . . ?
P41 P51 Cr2 C15 130.4(6) . . . . ?
Cr1 P51 Cr2 C15 -164.4(4) . . . . ?
P11 P51 Cr2 C13 -160.7(7) . . . . ?
P41 P51 Cr2 C13 69.4(7) . . . . ?
Cr1 P51 Cr2 C13 134.5(3) . . . . ?
P11 P51 Cr2 C14 -138.0(8) . . . . ?
P41 P51 Cr2 C14 92.0(6) . . . . ?
Cr1 P51 Cr2 C14 157.2(4) . . . . ?
P11 P51 Cr2 C12 -97.5(19) . . . . ?
P41 P51 Cr2 C12 132.5(17) . . . . ?
Cr1 P51 Cr2 C12 -162.3(15) . . . . ?
P11 P51 Cr2 P31 92.5(8) . . . . ?
P41 P51 Cr2 P31 -37.4(7) . . . . ?
Cr1 P51 Cr2 P31 27.8(6) . . . . ?
P11 P51 Cr2 P21 38.9(7) . . . . ?
P41 P51 Cr2 P21 -91.0(7) . . . . ?
Cr1 P51 Cr2 P21 -25.8(5) . . . . ?
P11 P51 Cr2 P41 129.9(9) . . . . ?
Cr1 P51 Cr2 P41 65.2(6) . . . . ?
P41 P51 Cr2 P11 -129.9(9) . . . . ?
Cr1 P51 Cr2 P11 -64.8(7) . . . . ?
P11 P51 Cr2 P22 68.6(7) . . . . ?
P41 P51 Cr2 P22 -61.3(6) . . . . ?
Cr1 P51 Cr2 P22 3.9(5) . . . . ?
P11 P51 Cr2 P52 -12.8(10) . . . . ?
P41 P51 Cr2 P52 -142.7(12) . . . . ?
Cr1 P51 Cr2 P52 -77.5(9) . . . . ?
P51 P11 Cr2 C11 130.7(6) . . . . ?
P21 P11 Cr2 C11 -100.6(6) . . . . ?
Cr1 P11 Cr2 C11 -164.3(4) . . . . ?
P51 P11 Cr2 C15 92.4(6) . . . . ?
P21 P11 Cr2 C15 -139.0(5) . . . . ?
Cr1 P11 Cr2 C15 157.4(4) . . . . ?
P51 P11 Cr2 C13 129.2(16) . . . . ?
P21 P11 Cr2 C13 -102.2(18) . . . . ?
Cr1 P11 Cr2 C13 -165.8(15) . . . . ?
P51 P11 Cr2 C14 69.4(8) . . . . ?
P21 P11 Cr2 C14 -161.9(5) . . . . ?
Cr1 P11 Cr2 C14 134.4(4) . . . . ?
P51 P11 Cr2 C12 158.8(4) . . . . ?
P21 P11 Cr2 C12 -72.5(7) . . . . ?
Cr1 P11 Cr2 C12 -136.2(3) . . . . ?
P51 P11 Cr2 P31 -88.6(7) . . . . ?
P21 P11 Cr2 P31 40.1(6) . . . . ?
Cr1 P11 Cr2 P31 -23.6(6) . . . . ?
P51 P11 Cr2 P21 -128.7(8) . . . . ?
Cr1 P11 Cr2 P21 -63.7(5) . . . . ?
P51 P11 Cr2 P41 -37.5(6) . . . . ?
P21 P11 Cr2 P41 91.2(6) . . . . ?
Cr1 P11 Cr2 P41 27.5(4) . . . . ?
P21 P11 Cr2 P51 128.7(8) . . . . ?
Cr1 P11 Cr2 P51 65.0(5) . . . . ?
P51 P11 Cr2 P22 -110.0(6) . . . . ?
P21 P11 Cr2 P22 18.6(6) . . . . ?
Cr1 P11 Cr2 P22 -45.0(4) . . . . ?
P51 P11 Cr2 P52 15.7(13) . . . . ?
P21 P11 Cr2 P52 144.4(17) . . . . ?
Cr1 P11 Cr2 P52 80.7(13) . . . . ?
P32 P22 Cr2 C11 -154.6(4) . . . . ?
P12 P22 Cr2 C11 76.0(4) . . . . ?
Cr1 P22 Cr2 C11 140.1(3) . . . . ?
P32 P22 Cr2 C15 -150.6(9) . . . . ?
P12 P22 Cr2 C15 80.0(9) . . . . ?
Cr1 P22 Cr2 C15 144.1(7) . . . . ?
P32 P22 Cr2 C13 -85.5(4) . . . . ?
P12 P22 Cr2 C13 145.1(4) . . . . ?
Cr1 P22 Cr2 C13 -150.9(3) . . . . ?
P32 P22 Cr2 C14 -69.7(5) . . . . ?
P12 P22 Cr2 C14 161.0(4) . . . . ?
Cr1 P22 Cr2 C14 -135.0(2) . . . . ?
P32 P22 Cr2 C12 -122.4(5) . . . . ?
P12 P22 Cr2 C12 108.2(5) . . . . ?
Cr1 P22 Cr2 C12 172.2(4) . . . . ?
P32 P22 Cr2 P31 -11.0(10) . . . . ?
P12 P22 Cr2 P31 -140.4(10) . . . . ?
Cr1 P22 Cr2 P31 -76.4(10) . . . . ?
P32 P22 Cr2 P21 140.3(10) . . . . ?
P12 P22 Cr2 P21 10.9(8) . . . . ?
Cr1 P22 Cr2 P21 74.9(8) . . . . ?
P32 P22 Cr2 P41 14.9(5) . . . . ?
P12 P22 Cr2 P41 -114.5(5) . . . . ?
Cr1 P22 Cr2 P41 -50.5(4) . . . . ?
P32 P22 Cr2 P51 61.5(6) . . . . ?
P12 P22 Cr2 P51 -67.9(6) . . . . ?
Cr1 P22 Cr2 P51 -3.8(5) . . . . ?
P32 P22 Cr2 P11 109.7(5) . . . . ?
P12 P22 Cr2 P11 -19.7(6) . . . . ?
Cr1 P22 Cr2 P11 44.3(4) . . . . ?
P32 P22 Cr2 P52 90.7(5) . . . . ?
P12 P22 Cr2 P52 -38.7(4) . . . . ?
Cr1 P22 Cr2 P52 25.3(4) . . . . ?
P42 P52 Cr2 C11 146.2(4) . . . . ?
P12 P52 Cr2 C11 -84.7(5) . . . . ?
Cr1 P52 Cr2 C11 -149.3(3) . . . . ?
P42 P52 Cr2 C15 109.5(5) . . . . ?
P12 P52 Cr2 C15 -121.4(5) . . . . ?
Cr1 P52 Cr2 C15 173.9(4) . . . . ?
P42 P52 Cr2 C13 80.7(10) . . . . ?
P12 P52 Cr2 C13 -150.2(9) . . . . ?
Cr1 P52 Cr2 C13 145.2(8) . . . . ?
P42 P52 Cr2 C14 77.2(4) . . . . ?
P12 P52 Cr2 C14 -153.7(4) . . . . ?
Cr1 P52 Cr2 C14 141.6(2) . . . . ?
P42 P52 Cr2 C12 161.8(3) . . . . ?
P12 P52 Cr2 C12 -69.1(6) . . . . ?
Cr1 P52 Cr2 C12 -133.8(3) . . . . ?
P42 P52 Cr2 P31 -65.1(6) . . . . ?
P12 P52 Cr2 P31 64.0(6) . . . . ?
Cr1 P52 Cr2 P31 -0.6(6) . . . . ?
P42 P52 Cr2 P21 -113.5(5) . . . . ?
P12 P52 Cr2 P21 15.6(5) . . . . ?
Cr1 P52 Cr2 P21 -49.1(4) . . . . ?
P42 P52 Cr2 P41 -17.9(6) . . . . ?
P12 P52 Cr2 P41 111.2(5) . . . . ?
Cr1 P52 Cr2 P41 46.6(4) . . . . ?
P42 P52 Cr2 P51 11.6(8) . . . . ?
P12 P52 Cr2 P51 140.7(11) . . . . ?
Cr1 P52 Cr2 P51 76.1(9) . . . . ?
P42 P52 Cr2 P11 -142.7(15) . . . . ?
P12 P52 Cr2 P11 -13.6(16) . . . . ?
Cr1 P52 Cr2 P11 -78.3(14) . . . . ?
P42 P52 Cr2 P22 -89.9(4) . . . . ?
P12 P52 Cr2 P22 39.2(5) . . . . ?
Cr1 P52 Cr2 P22 -25.4(4) . . . . ?
C13 Cr2 C11 C15 80.21(15) . . . . ?
C14 Cr2 C11 C15 37.76(14) . . . . ?
C12 Cr2 C11 C15 117.9(2) . . . . ?
P31 Cr2 C11 C15 155.0(7) . . . . ?
P21 Cr2 C11 C15 -154.1(5) . . . . ?
P41 Cr2 C11 C15 35(2) . . . . ?
P51 Cr2 C11 C15 -50.2(7) . . . . ?
P11 Cr2 C11 C15 -99.3(6) . . . . ?
P22 Cr2 C11 C15 177.6(5) . . . . ?
P52 Cr2 C11 C15 -76.6(5) . . . . ?
C15 Cr2 C11 C12 -117.9(2) . . . . ?
C13 Cr2 C11 C12 -37.69(15) . . . . ?
C14 Cr2 C11 C12 -80.15(15) . . . . ?
P31 Cr2 C11 C12 37.1(7) . . . . ?
P21 Cr2 C11 C12 88.0(5) . . . . ?
P41 Cr2 C11 C12 -83(2) . . . . ?
P51 Cr2 C11 C12 -168.1(7) . . . . ?
P11 Cr2 C11 C12 142.8(6) . . . . ?
P22 Cr2 C11 C12 59.7(6) . . . . ?
P52 Cr2 C11 C12 165.5(5) . . . . ?
C15 Cr2 C11 C16 121.0(3) . . . . ?
C13 Cr2 C11 C16 -158.8(3) . . . . ?
C14 Cr2 C11 C16 158.7(3) . . . . ?
C12 Cr2 C11 C16 -121.1(3) . . . . ?
P31 Cr2 C11 C16 -84.1(7) . . . . ?
P21 Cr2 C11 C16 -33.2(6) . . . . ?
P41 Cr2 C11 C16 156(2) . . . . ?
P51 Cr2 C11 C16 70.8(7) . . . . ?
P11 Cr2 C11 C16 21.7(7) . . . . ?
P22 Cr2 C11 C16 -61.5(6) . . . . ?
P52 Cr2 C11 C16 44.4(6) . . . . ?
C15 C11 C12 C13 -0.3(3) . . . . ?
C16 C11 C12 C13 -177.2(2) . . . . ?
Cr2 C11 C12 C13 61.97(17) . . . . ?
C15 C11 C12 C17 175.8(3) . . . . ?
C16 C11 C12 C17 -1.1(4) . . . . ?
Cr2 C11 C12 C17 -121.9(3) . . . . ?
C15 C11 C12 Cr2 -62.26(17) . . . . ?
C16 C11 C12 Cr2 120.8(3) . . . . ?
C15 Cr2 C12 C11 37.18(14) . . . . ?
C13 Cr2 C12 C11 117.0(2) . . . . ?
C14 Cr2 C12 C11 79.66(15) . . . . ?
P31 Cr2 C12 C11 -155.7(6) . . . . ?
P21 Cr2 C12 C11 -100.7(6) . . . . ?
P41 Cr2 C12 C11 155.1(7) . . . . ?
P51 Cr2 C12 C11 35(2) . . . . ?
P11 Cr2 C12 C11 -49.5(8) . . . . ?
P22 Cr2 C12 C11 -131.4(6) . . . . ?
P52 Cr2 C12 C11 -24.5(7) . . . . ?
C11 Cr2 C12 C13 -117.0(2) . . . . ?
C15 Cr2 C12 C13 -79.80(15) . . . . ?
C14 Cr2 C12 C13 -37.33(14) . . . . ?
P31 Cr2 C12 C13 87.4(6) . . . . ?
P21 Cr2 C12 C13 142.3(6) . . . . ?
P41 Cr2 C12 C13 38.1(7) . . . . ?
P51 Cr2 C12 C13 -82(2) . . . . ?
P11 Cr2 C12 C13 -166.5(8) . . . . ?
P22 Cr2 C12 C13 111.7(6) . . . . ?
P52 Cr2 C12 C13 -141.5(7) . . . . ?
C11 Cr2 C12 C17 121.8(4) . . . . ?
C15 Cr2 C12 C17 159.0(3) . . . . ?
C13 Cr2 C12 C17 -121.2(4) . . . . ?
C14 Cr2 C12 C17 -158.6(3) . . . . ?
P31 Cr2 C12 C17 -33.9(7) . . . . ?
P21 Cr2 C12 C17 21.0(7) . . . . ?
P41 Cr2 C12 C17 -83.2(8) . . . . ?
P51 Cr2 C12 C17 157(2) . . . . ?
P11 Cr2 C12 C17 72.3(9) . . . . ?
P22 Cr2 C12 C17 -9.6(7) . . . . ?
P52 Cr2 C12 C17 97.3(8) . . . . ?
C11 C12 C13 C14 0.3(3) . . . . ?
C17 C12 C13 C14 -175.8(2) . . . . ?
Cr2 C12 C13 C14 62.05(16) . . . . ?
C11 C12 C13 C18 176.4(3) . . . . ?
C17 C12 C13 C18 0.2(4) . . . . ?
Cr2 C12 C13 C18 -121.9(3) . . . . ?
C11 C12 C13 Cr2 -61.73(16) . . . . ?
C17 C12 C13 Cr2 122.1(3) . . . . ?
C11 Cr2 C13 C14 -79.89(15) . . . . ?
C15 Cr2 C13 C14 -37.46(14) . . . . ?
C12 Cr2 C13 C14 -117.7(2) . . . . ?
P31 Cr2 C13 C14 140.4(7) . . . . ?
P21 Cr2 C13 C14 -167.6(7) . . . . ?
P41 Cr2 C13 C14 87.9(6) . . . . ?
P51 Cr2 C13 C14 37.7(7) . . . . ?
P11 Cr2 C13 C14 -78(2) . . . . ?
P22 Cr2 C13 C14 165.0(6) . . . . ?
P52 Cr2 C13 C14 -5.1(14) . . . . ?
C11 Cr2 C13 C12 37.76(15) . . . . ?
C15 Cr2 C13 C12 80.19(16) . . . . ?
C14 Cr2 C13 C12 117.7(2) . . . . ?
P31 Cr2 C13 C12 -102.0(7) . . . . ?
P21 Cr2 C13 C12 -49.9(7) . . . . ?
P41 Cr2 C13 C12 -154.4(6) . . . . ?
P51 Cr2 C13 C12 155.4(6) . . . . ?
P11 Cr2 C13 C12 39(2) . . . . ?
P22 Cr2 C13 C12 -77.3(6) . . . . ?
P52 Cr2 C13 C12 112.6(13) . . . . ?
C11 Cr2 C13 C18 159.6(3) . . . . ?
C15 Cr2 C13 C18 -158.0(3) . . . . ?
C14 Cr2 C13 C18 -120.5(3) . . . . ?
C12 Cr2 C13 C18 121.9(3) . . . . ?
P31 Cr2 C13 C18 19.9(7) . . . . ?
P21 Cr2 C13 C18 71.9(7) . . . . ?
P41 Cr2 C13 C18 -32.6(6) . . . . ?
P51 Cr2 C13 C18 -82.8(7) . . . . ?
P11 Cr2 C13 C18 161(2) . . . . ?
P22 Cr2 C13 C18 44.5(6) . . . . ?
P52 Cr2 C13 C18 -125.6(14) . . . . ?
C12 C13 C14 C15 -0.2(3) . . . . ?
C18 C13 C14 C15 -176.3(2) . . . . ?
Cr2 C13 C14 C15 61.93(16) . . . . ?
C12 C13 C14 C19 176.7(2) . . . . ?
C18 C13 C14 C19 0.6(4) . . . . ?
Cr2 C13 C14 C19 -121.1(3) . . . . ?
C12 C13 C14 Cr2 -62.16(17) . . . . ?
C18 C13 C14 Cr2 121.7(3) . . . . ?
C11 Cr2 C14 C13 79.90(16) . . . . ?
C15 Cr2 C14 C13 117.6(2) . . . . ?
C12 Cr2 C14 C13 37.36(15) . . . . ?
P31 Cr2 C14 C13 -52.4(7) . . . . ?
P21 Cr2 C14 C13 36(2) . . . . ?
P41 Cr2 C14 C13 -100.9(6) . . . . ?
P51 Cr2 C14 C13 -154.6(6) . . . . ?
P11 Cr2 C14 C13 155.9(7) . . . . ?
P22 Cr2 C14 C13 -25.1(8) . . . . ?
P52 Cr2 C14 C13 177.8(6) . . . . ?
C11 Cr2 C14 C15 -37.67(15) . . . . ?
C13 Cr2 C14 C15 -117.6(2) . . . . ?
C12 Cr2 C14 C15 -80.21(16) . . . . ?
P31 Cr2 C14 C15 -170.0(7) . . . . ?
P21 Cr2 C14 C15 -81(2) . . . . ?
P41 Cr2 C14 C15 141.6(6) . . . . ?
P51 Cr2 C14 C15 87.8(6) . . . . ?
P11 Cr2 C14 C15 38.3(7) . . . . ?
P22 Cr2 C14 C15 -142.6(8) . . . . ?
P52 Cr2 C14 C15 60.2(6) . . . . ?
C11 Cr2 C14 C19 -160.1(3) . . . . ?
C15 Cr2 C14 C19 -122.4(3) . . . . ?
C13 Cr2 C14 C19 120.0(3) . . . . ?
C12 Cr2 C14 C19 157.4(3) . . . . ?
P31 Cr2 C14 C19 67.6(8) . . . . ?
P21 Cr2 C14 C19 156(2) . . . . ?
P41 Cr2 C14 C19 19.2(6) . . . . ?
P51 Cr2 C14 C19 -34.6(6) . . . . ?
P11 Cr2 C14 C19 -84.1(7) . . . . ?
P22 Cr2 C14 C19 95.0(8) . . . . ?
P52 Cr2 C14 C19 -62.2(6) . . . . ?
C12 C11 C15 C14 0.2(3) . . . . ?
C16 C11 C15 C14 177.1(2) . . . . ?
Cr2 C11 C15 C14 -62.24(16) . . . . ?
C12 C11 C15 C20 -177.0(2) . . . . ?
C16 C11 C15 C20 -0.1(4) . . . . ?
Cr2 C11 C15 C20 120.6(3) . . . . ?
C12 C11 C15 Cr2 62.39(17) . . . . ?
C16 C11 C15 Cr2 -120.7(3) . . . . ?
C13 C14 C15 C11 0.1(3) . . . . ?
C19 C14 C15 C11 -176.8(2) . . . . ?
Cr2 C14 C15 C11 62.05(16) . . . . ?
C13 C14 C15 C20 177.2(2) . . . . ?
C19 C14 C15 C20 0.3(4) . . . . ?
Cr2 C14 C15 C20 -120.8(3) . . . . ?
C13 C14 C15 Cr2 -62.00(16) . . . . ?
C19 C14 C15 Cr2 121.2(3) . . . . ?
C13 Cr2 C15 C11 -79.65(16) . . . . ?
C14 Cr2 C15 C11 -117.0(2) . . . . ?
C12 Cr2 C15 C11 -37.27(15) . . . . ?
P31 Cr2 C15 C11 -87(2) . . . . ?
P21 Cr2 C15 C11 38.3(6) . . . . ?
P41 Cr2 C15 C11 -167.9(7) . . . . ?
P51 Cr2 C15 C11 142.1(6) . . . . ?
P11 Cr2 C15 C11 89.2(5) . . . . ?
P22 Cr2 C15 C11 -5.6(13) . . . . ?
P52 Cr2 C15 C11 112.3(6) . . . . ?
C11 Cr2 C15 C14 117.0(2) . . . . ?
C13 Cr2 C15 C14 37.35(15) . . . . ?
C12 Cr2 C15 C14 79.74(16) . . . . ?
P31 Cr2 C15 C14 30(2) . . . . ?
P21 Cr2 C15 C14 155.3(6) . . . . ?
P41 Cr2 C15 C14 -50.9(7) . . . . ?
P51 Cr2 C15 C14 -100.9(6) . . . . ?
P11 Cr2 C15 C14 -153.8(5) . . . . ?
P22 Cr2 C15 C14 111.4(13) . . . . ?
P52 Cr2 C15 C14 -130.7(6) . . . . ?
C11 Cr2 C15 C20 -121.6(3) . . . . ?
C13 Cr2 C15 C20 158.8(3) . . . . ?
C14 Cr2 C15 C20 121.4(3) . . . . ?
C12 Cr2 C15 C20 -158.8(3) . . . . ?
P31 Cr2 C15 C20 151(2) . . . . ?
P21 Cr2 C15 C20 -83.3(7) . . . . ?
P41 Cr2 C15 C20 70.6(7) . . . . ?
P51 Cr2 C15 C20 20.5(7) . . . . ?
P11 Cr2 C15 C20 -32.4(6) . . . . ?
P22 Cr2 C15 C20 -127.2(13) . . . . ?
P52 Cr2 C15 C20 -9.2(6) . . . . ?
